data_7103476
loop_
_publ_author_name
'Hutton, Brian W'
'MacIntosh, Fraser'
'Ellis, David'
'Herisse, Fabien'
'Macgregor, Stuart A'
'McKay, David'
'Petrie-Armstrong, Victoria'
'Rosair, Georgina M'
'Perekalin, Dmitry S'
'Tricas, Hugo'
'Welch, Alan J'

_publ_section_title
;
 Unprecedented steric deformation of ortho-carborane.
;
_journal_issue 42
_journal_name_full 'Chemical communications (Cambridge, England)'
_journal_page_first 5345
_journal_page_last 5347
_journal_paper_doi 10.1039/b810702e
_journal_year 2008
_chemical_formula_moiety 'C18 H32 B10'
_chemical_formula_sum 'C18 H32 B10'
_chemical_formula_weight 356.535
_chemical_name_systematic
;
?
;
_space_group_IT_number 3
_symmetry_cell_setting monoclinic
_symmetry_space_group_name_Hall 'P 2y'
_symmetry_space_group_name_H-M 'P 1 2 1'
_atom_sites_solution_hydrogens geom
_atom_sites_solution_primary direct
_atom_sites_solution_secondary difmap
_audit_creation_method SHELXL-97
_cell_angle_alpha 90.00
_cell_angle_beta 100.501(15)
_cell_angle_gamma 90.00
_cell_formula_units_Z 8
_cell_length_a 14.804(3)
_cell_length_b 10.428(3)
_cell_length_c 27.942(6)
_cell_measurement_reflns_used 3712
_cell_measurement_temperature 100(2)
_cell_measurement_theta_max 20.44
_cell_measurement_theta_min 2.40
_cell_volume 4241.3(17)
_computing_cell_refinement 'Bruker SMART'
_computing_data_collection 'Bruker SMART'
_computing_data_reduction 'Bruker SAINT'
_computing_molecular_graphics 'Bruker SHELXTL'
_computing_publication_material 'Bruker SHELXTL'
_computing_structure_refinement 'SHELXL-97 (Sheldrick, 1997)'
_computing_structure_solution 'SHELXS-97 (Sheldrick, 1990)'
_diffrn_ambient_temperature 100(2)
_diffrn_measured_fraction_theta_full 0.990
_diffrn_measured_fraction_theta_max 0.990
_diffrn_measurement_device_type 'CCD area detector'
_diffrn_measurement_method 'phi and omega scans'
_diffrn_radiation_monochromator graphite
_diffrn_radiation_source 'fine-focus sealed tube'
_diffrn_radiation_type MoK\a
_diffrn_radiation_wavelength 0.71073
_diffrn_reflns_av_R_equivalents 0.1145
_diffrn_reflns_av_sigmaI/netI 0.0951
_diffrn_reflns_limit_h_max 17
_diffrn_reflns_limit_h_min -17
_diffrn_reflns_limit_k_max 12
_diffrn_reflns_limit_k_min -12
_diffrn_reflns_limit_l_max 32
_diffrn_reflns_limit_l_min -32
_diffrn_reflns_number 59225
_diffrn_reflns_theta_full 24.69
_diffrn_reflns_theta_max 24.69
_diffrn_reflns_theta_min 1.40
_exptl_absorpt_coefficient_mu 0.055
_exptl_absorpt_correction_T_max 0.984
_exptl_absorpt_correction_T_min 0.859
_exptl_absorpt_correction_type multi-scan
_exptl_absorpt_process_details 'SADABS (Bruker, 2004)'
_exptl_crystal_colour clear
_exptl_crystal_density_diffrn 1.117
_exptl_crystal_density_method 'not measured'
_exptl_crystal_description PLATE
_exptl_crystal_F_000 1520
_exptl_crystal_size_max 0.70
_exptl_crystal_size_mid 0.40
_exptl_crystal_size_min 0.30
_refine_diff_density_max 0.241
_refine_diff_density_min -0.303
_refine_diff_density_rms 0.051
_refine_ls_extinction_method none
_refine_ls_goodness_of_fit_ref 1.016
_refine_ls_hydrogen_treatment constr
_refine_ls_matrix_type full
_refine_ls_number_parameters 1025
_refine_ls_number_reflns 7586
_refine_ls_number_restraints 25
_refine_ls_restrained_S_all 1.024
_refine_ls_R_factor_all 0.1709
_refine_ls_R_factor_gt 0.0621
_refine_ls_shift/su_max 0.002
_refine_ls_shift/su_mean 0.000
_refine_ls_structure_factor_coef Fsqd
_refine_ls_weighting_details 'calc w=1/[\s^2^(Fo^2^)+(0.0773P)^2^+2.5157P] where P=(Fo^2^+2Fc^2^)/3'
_refine_ls_weighting_scheme calc
_refine_ls_wR_factor_gt 0.1403
_refine_ls_wR_factor_ref 0.1947
_reflns_number_gt 3614
_reflns_number_total 7586
_reflns_threshold_expression >2sigma(I)
_cod_data_source_file b810702e.txt
_cod_data_source_block bjtaj3(2a)
_cod_depositor_comments
;
The following automatic conversions were performed:
'_symmetry_cell_setting' value 'Monoclinic' changed to 'monoclinic'
according to '/home/saulius/struct/CIF-dictionaries/cif_core.dic'
dictionary named 'cif_core.dic' version 2.4.1 from 2010-06-29.

Automatic conversion script
Id: cif_fix_enum 1527 2010-12-29 10:47:43Z saulius 
;
_cod_original_sg_symbol_H-M P2
_cod_database_code 7103476

loop_
_symmetry_equiv_pos_as_xyz
'x, y, z'
'-x, y, -z'

loop_
_atom_site_label
_atom_site_type_symbol
_atom_site_fract_x
_atom_site_fract_y
_atom_site_fract_z
_atom_site_U_iso_or_equiv
_atom_site_adp_type
_atom_site_occupancy
_atom_site_symmetry_multiplicity
_atom_site_calc_flag
_atom_site_refinement_flags
_atom_site_disorder_assembly
_atom_site_disorder_group
C1A C 0.4172(7) 0.2932(9) 0.1343(3) 0.022(2) Uani 1 1 d . . .
B3A B 0.5253(8) 0.2336(12) 0.1608(4) 0.025(3) Uani 1 1 d . . .
H3A H 0.5364 0.1402 0.1808 0.030 Uiso 1 1 calc R . .
B2A B 0.4905(8) 0.2405(11) 0.0960(4) 0.027(3) Uani 1 1 d . . .
H2A H 0.4785 0.1520 0.0729 0.032 Uiso 1 1 calc R . .
B11A B 0.5412(8) 0.3805(11) 0.0760(4) 0.031(3) Uani 1 1 d . . .
H11A H 0.5643 0.3832 0.0400 0.038 Uiso 1 1 calc R . .
B12A B 0.6039(8) 0.4629(10) 0.1267(4) 0.028(3) Uani 1 1 d . . .
H12A H 0.6668 0.5203 0.1242 0.034 Uiso 1 1 calc R . .
B8A B 0.5939(7) 0.3697(10) 0.1791(4) 0.025(3) Uani 1 1 d . . .
H8A H 0.6512 0.3656 0.2114 0.030 Uiso 1 1 calc R . .
B6A B 0.4221(8) 0.3804(11) 0.0820(4) 0.029(3) Uani 1 1 d . . .
H6A H 0.3642 0.3832 0.0500 0.034 Uiso 1 1 calc R . .
B10A B 0.4918(8) 0.5156(11) 0.0997(4) 0.031(3) Uani 1 1 d . . .
H10A H 0.4803 0.6078 0.0789 0.037 Uiso 1 1 calc R . .
B9A B 0.5259(9) 0.5095(11) 0.1644(5) 0.031(3) Uani 1 1 d . . .
H9A H 0.5378 0.5983 0.1872 0.037 Uiso 1 1 calc R . .
B4A B 0.4770(8) 0.3703(11) 0.1846(4) 0.026(3) Uani 1 1 d . . .
H4A H 0.4550 0.3666 0.2208 0.031 Uiso 1 1 calc R . .
B5A B 0.4149(8) 0.4612(11) 0.1369(4) 0.028(3) Uani 1 1 d . . .
H5A H 0.3528 0.5180 0.1414 0.034 Uiso 1 1 calc R . .
C7A C 0.5975(7) 0.2935(9) 0.1250(3) 0.021(2) Uani 1 1 d . . .
C2A C 0.3304(7) 0.2080(11) 0.1369(4) 0.033(3) Uani 1 1 d . . .
C3A C 0.2702(7) 0.1928(12) 0.0875(4) 0.049(3) Uani 1 1 d . . .
H3A1 H 0.3067 0.1584 0.0645 0.074 Uiso 1 1 calc R . .
H3A2 H 0.2450 0.2765 0.0759 0.074 Uiso 1 1 calc R . .
H3A3 H 0.2197 0.1337 0.0899 0.074 Uiso 1 1 calc R . .
C4A C 0.2713(7) 0.2794(13) 0.1695(4) 0.055(3) Uani 1 1 d . . .
H4A1 H 0.2201 0.2244 0.1744 0.082 Uiso 1 1 calc R . .
H4A3 H 0.2471 0.3590 0.1534 0.082 Uiso 1 1 calc R . .
H4A2 H 0.3095 0.2995 0.2011 0.082 Uiso 1 1 calc R . .
C5A C 0.3603(7) 0.0789(11) 0.1582(4) 0.034(3) Uani 1 1 d . . .
C6A C 0.3786(8) -0.0290(11) 0.1321(5) 0.052(3) Uani 1 1 d . . .
H6A1 H 0.3738 -0.0384 0.0979 0.062 Uiso 1 1 calc R . .
C8A C 0.4079(9) -0.1270(15) 0.1715(7) 0.120(9) Uani 1 1 d . . .
H8A1 H 0.3665 -0.2021 0.1655 0.144 Uiso 1 1 calc R . .
H8A2 H 0.4708 -0.1565 0.1700 0.144 Uiso 1 1 calc R . .
C9A C 0.4064(12) -0.0807(19) 0.2163(7) 0.132(10) Uani 1 1 d . . .
H9A1 H 0.4215 -0.1248 0.2465 0.158 Uiso 1 1 calc R . .
C10A C 0.3780(9) 0.0449(14) 0.2088(4) 0.062(4) Uani 1 1 d . . .
H9A2 H 0.3711 0.1024 0.2342 0.075 Uiso 1 1 calc R . .
C11A C 0.6846(7) 0.2085(10) 0.1188(4) 0.028(2) Uani 1 1 d . . .
C12A C 0.7500(7) 0.2892(11) 0.0952(4) 0.052(3) Uani 1 1 d . . .
H1A1 H 0.8011 0.2357 0.0891 0.078 Uiso 1 1 calc R . .
H1A3 H 0.7739 0.3599 0.1169 0.078 Uiso 1 1 calc R . .
H1A2 H 0.7170 0.3239 0.0643 0.078 Uiso 1 1 calc R . .
C13A C 0.7397(7) 0.1714(11) 0.1691(4) 0.038(3) Uani 1 1 d . . .
H2A1 H 0.6986 0.1306 0.1884 0.057 Uiso 1 1 calc R . .
H2A3 H 0.7667 0.2486 0.1859 0.057 Uiso 1 1 calc R . .
H2A2 H 0.7887 0.1115 0.1650 0.057 Uiso 1 1 calc R . .
C14A C 0.6533(6) 0.0913(9) 0.0903(4) 0.027(2) Uani 1 1 d . . .
C15A C 0.6483(8) 0.0763(13) 0.0395(4) 0.059(4) Uani 1 1 d . . .
H15A H 0.6645 0.1421 0.0192 0.070 Uiso 1 1 calc R . .
C16A C 0.6175(7) -0.0432(12) 0.0225(4) 0.055(3) Uani 1 1 d . . .
H16A H 0.6096 -0.0738 -0.0100 0.066 Uiso 1 1 calc R . .
C17A C 0.6002(7) -0.1108(10) 0.0644(4) 0.049(3) Uani 1 1 d U . .
H14A H 0.6371 -0.1906 0.0689 0.059 Uiso 1 1 calc R . .
H17B H 0.5344 -0.1341 0.0602 0.059 Uiso 1 1 calc R . .
C18A C 0.6262(8) -0.0248(11) 0.1081(5) 0.053(4) Uani 1 1 d . . .
H18A H 0.6245 -0.0455 0.1411 0.064 Uiso 1 1 calc R . .
C1B C 0.5996(7) 0.3534(10) 0.3772(4) 0.033(3) Uani 1 1 d . . .
B2B B 0.5203(8) 0.2996(12) 0.4093(4) 0.028(3) Uani 1 1 d . . .
H2B H 0.5279 0.2074 0.4302 0.034 Uiso 1 1 calc R . .
B3B B 0.4952(8) 0.3028(12) 0.3443(4) 0.029(3) Uani 1 1 d . . .
H3B H 0.4855 0.2135 0.3217 0.034 Uiso 1 1 calc R . .
B4B B 0.5506(8) 0.4368(12) 0.3260(4) 0.029(3) Uani 1 1 d . . .
H4B H 0.5795 0.4362 0.2916 0.035 Uiso 1 1 calc R . .
B5B B 0.6066(8) 0.5180(11) 0.3776(4) 0.030(3) Uani 1 1 d . . .
H5B H 0.6718 0.5721 0.3769 0.036 Uiso 1 1 calc R . .
B6B B 0.5890(7) 0.4342(13) 0.4306(4) 0.038(3) Uani 1 1 d . . .
H6B H 0.6417 0.4334 0.4649 0.046 Uiso 1 1 calc R . .
C7B C 0.4184(7) 0.3570(10) 0.3781(4) 0.033(3) Uani 1 1 d . . .
B8B B 0.4286(8) 0.4411(12) 0.3259(4) 0.032(3) Uani 1 1 d . . .
H8B H 0.3750 0.4442 0.2920 0.039 Uiso 1 1 calc R . .
B9B B 0.4979(8) 0.5759(12) 0.3461(5) 0.039(3) Uani 1 1 d . . .
H9B H 0.4908 0.6679 0.3251 0.047 Uiso 1 1 calc R . .
B10B B 0.5220(9) 0.5707(13) 0.4119(5) 0.044(3) Uani 1 1 d . . .
H10B H 0.5307 0.6601 0.4345 0.053 Uiso 1 1 calc R . .
B11B B 0.4678(8) 0.4338(13) 0.4296(4) 0.042(3) Uani 1 1 d . . .
H11B H 0.4387 0.4310 0.4638 0.051 Uiso 1 1 calc R . .
B12B B 0.4130(8) 0.5218(11) 0.3796(4) 0.035(3) Uani 1 1 d . . .
H12B H 0.3491 0.5781 0.3808 0.042 Uiso 1 1 calc R . .
C2B C 0.6866(7) 0.2678(10) 0.3757(4) 0.033(3) Uani 1 1 d . . .
C3B C 0.7382(7) 0.2366(12) 0.4281(4) 0.054(3) Uani 1 1 d . . .
H3B2 H 0.6970 0.1904 0.4458 0.081 Uiso 1 1 calc R . .
H3B1 H 0.7582 0.3166 0.4452 0.081 Uiso 1 1 calc R . .
H3B3 H 0.7920 0.1832 0.4262 0.081 Uiso 1 1 calc R . .
C4B C 0.7561(7) 0.3375(11) 0.3500(4) 0.043(3) Uani 1 1 d . . .
H4B1 H 0.8100 0.2828 0.3503 0.065 Uiso 1 1 calc R . .
H4B2 H 0.7751 0.4179 0.3671 0.065 Uiso 1 1 calc R . .
H4B3 H 0.7275 0.3564 0.3163 0.065 Uiso 1 1 calc R . .
C5B C 0.6578(7) 0.1417(9) 0.3499(4) 0.030(3) Uani 1 1 d . . .
C10B C 0.6497(7) 0.1192(11) 0.2989(4) 0.039(3) Uani 1 1 d . . .
H9B2 H 0.6645 0.1795 0.2761 0.047 Uiso 1 1 calc R . .
C9B C 0.6166(8) -0.0059(12) 0.2875(5) 0.056(4) Uani 1 1 d . . .
H9B1 H 0.6037 -0.0430 0.2559 0.068 Uiso 1 1 calc R . .
C8B C 0.6065(8) -0.0640(13) 0.3297(6) 0.068(4) Uani 1 1 d . . .
H8B1 H 0.5867 -0.1498 0.3325 0.082 Uiso 1 1 calc R . .
C6B C 0.6319(7) 0.0292(11) 0.3713(5) 0.051(3) Uani 1 1 d U . .
H6B1 H 0.5788 0.0453 0.3875 0.061 Uiso 1 1 calc R . .
H6B2 H 0.6834 -0.0045 0.3957 0.061 Uiso 1 1 calc R . .
C11B C 0.3257(7) 0.2723(10) 0.3769(4) 0.033(3) Uani 1 1 d . . .
C12B C 0.2722(7) 0.2572(11) 0.3251(4) 0.044(3) Uani 1 1 d . . .
H12D H 0.2534 0.3418 0.3116 0.066 Uiso 1 1 calc R . .
H12E H 0.2175 0.2045 0.3255 0.066 Uiso 1 1 calc R . .
H12F H 0.3112 0.2155 0.3049 0.066 Uiso 1 1 calc R . .
C13B C 0.2635(7) 0.3422(12) 0.4077(4) 0.053(3) Uani 1 1 d . . .
H13D H 0.2485 0.4281 0.3943 0.080 Uiso 1 1 calc R . .
H13E H 0.2959 0.3496 0.4414 0.080 Uiso 1 1 calc R . .
H13F H 0.2067 0.2932 0.4068 0.080 Uiso 1 1 calc R . .
C14B C 0.3530(7) 0.1440(11) 0.3988(4) 0.039(3) Uani 1 1 d . . .
C1C C 0.8976(6) 0.6304(9) 0.2484(3) 0.025(2) Uani 1 1 d . . .
B2C B 1.0063(7) 0.6816(11) 0.2791(4) 0.027(3) Uani 1 1 d . . .
H2C H 1.0190 0.7700 0.3021 0.033 Uiso 1 1 calc R . .
B3C B 0.9741(8) 0.6941(11) 0.2149(4) 0.029(3) Uani 1 1 d . . .
H3C H 0.9645 0.7891 0.1959 0.035 Uiso 1 1 calc R . .
B4C B 0.9058(8) 0.5568(11) 0.1941(4) 0.036(3) Uani 1 1 d . . .
H4C H 0.8505 0.5609 0.1609 0.044 Uiso 1 1 calc R . .
B5C B 0.8918(9) 0.4671(12) 0.2442(4) 0.040(3) Uani 1 1 d . . .
H5C H 0.8265 0.4128 0.2444 0.048 Uiso 1 1 calc R . .
B6C B 0.9532(8) 0.5432(12) 0.2984(4) 0.038(3) Uani 1 1 d . . .
H6C H 0.9300 0.5404 0.3344 0.045 Uiso 1 1 calc R . .
C7C C 1.0795(7) 0.6307(10) 0.2438(4) 0.034(3) Uani 1 1 d . . .
B8C B 1.0232(8) 0.5597(12) 0.1895(4) 0.042(3) Uani 1 1 d . . .
H8C H 1.0471 0.5668 0.1538 0.050 Uiso 1 1 calc R . .
B9C B 0.9724(9) 0.4178(13) 0.2085(5) 0.050(4) Uani 1 1 d . . .
H9C H 0.9634 0.3303 0.1849 0.060 Uiso 1 1 calc R . .
B10C B 0.9981(9) 0.4049(12) 0.2730(5) 0.045(4) Uani 1 1 d . . .
H10C H 1.0037 0.3092 0.2915 0.055 Uiso 1 1 calc R . .
B11C B 1.0688(8) 0.5399(11) 0.2946(4) 0.035(3) Uani 1 1 d . . .
H11C H 1.1230 0.5326 0.3282 0.042 Uiso 1 1 calc R . .
B12C B 1.0824(9) 0.4658(12) 0.2404(5) 0.045(4) Uani 1 1 d . . .
H12C H 1.1466 0.4110 0.2382 0.054 Uiso 1 1 calc R . .
C2C C 0.8117(6) 0.7161(9) 0.2521(3) 0.022(2) Uani 1 1 d . . .
C3C C 0.7439(6) 0.6412(9) 0.2773(4) 0.032(3) Uani 1 1 d . . .
H3C1 H 0.7756 0.6111 0.3091 0.048 Uiso 1 1 calc R . .
H3C3 H 0.7199 0.5675 0.2571 0.048 Uiso 1 1 calc R . .
H3C2 H 0.6929 0.6975 0.2816 0.048 Uiso 1 1 calc R . .
C4C C 0.7608(7) 0.7583(12) 0.2014(3) 0.050(3) Uani 1 1 d . . .
H4C1 H 0.7124 0.8198 0.2051 0.074 Uiso 1 1 calc R . .
H4C2 H 0.7331 0.6832 0.1833 0.074 Uiso 1 1 calc R . .
H4C3 H 0.8043 0.7988 0.1835 0.074 Uiso 1 1 calc R . .
C5C C 0.8429(7) 0.8345(9) 0.2830(4) 0.031(3) Uani 1 1 d . . .
C10C C 0.8483(7) 0.8475(10) 0.3335(4) 0.035(3) Uani 1 1 d . . .
H9C2 H 0.8335 0.7833 0.3549 0.042 Uiso 1 1 calc R . .
C9C C 0.8806(9) 0.9764(14) 0.3471(5) 0.067(4) Uani 1 1 d . . .
H9C1 H 0.8905 1.0113 0.3791 0.080 Uiso 1 1 calc R . .
C8C C 0.8943(8) 1.0391(11) 0.3055(5) 0.057(4) Uani 1 1 d . . .
H8C1 H 0.9159 1.1245 0.3038 0.068 Uiso 1 1 calc R . .
C6C C 0.8707(8) 0.9549(11) 0.2663(4) 0.044(3) Uani 1 1 d . . .
H6C1 H 0.9241 0.9424 0.2500 0.053 Uiso 1 1 calc R . .
H6C2 H 0.8199 0.9919 0.2423 0.053 Uiso 1 1 calc R . .
C11C C 1.1681(7) 0.7155(11) 0.2411(4) 0.040(3) Uani 1 1 d . . .
C12C C 1.2262(7) 0.7275(12) 0.2930(4) 0.058(4) Uani 1 1 d . . .
H12G H 1.2468 0.6422 0.3050 0.087 Uiso 1 1 calc R . .
H12H H 1.1887 0.7659 0.3147 0.087 Uiso 1 1 calc R . .
H12I H 1.2797 0.7820 0.2920 0.087 Uiso 1 1 calc R . .
C13C C 1.2312(8) 0.6487(13) 0.2105(5) 0.068(4) Uani 1 1 d . . .
H13G H 1.1988 0.6401 0.1768 0.102 Uiso 1 1 calc R . .
H13H H 1.2481 0.5635 0.2241 0.102 Uiso 1 1 calc R . .
H13I H 1.2869 0.7001 0.2113 0.102 Uiso 1 1 calc R . .
C14C C 1.1402(7) 0.8463(11) 0.2218(4) 0.043(3) Uani 1 1 d . . .
C15C C 1.1247(8) 0.9513(12) 0.2479(5) 0.056(3) Uani 1 1 d . . .
H15C H 1.1336 0.9536 0.2824 0.067 Uiso 1 1 calc R . .
C16C C 1.0920(9) 1.0623(15) 0.2161(5) 0.082(5) Uani 1 1 d . . .
H16C H 1.0747 1.1448 0.2257 0.098 Uiso 1 1 calc R . .
C17C C 1.0923(8) 1.0198(13) 0.1705(5) 0.066(4) Uani 1 1 d . . .
H17E H 1.0728 1.0696 0.1421 0.079 Uiso 1 1 calc R . .
C18C C 1.1281(9) 0.8808(14) 0.1700(5) 0.071(4) Uani 1 1 d . . .
H18C H 1.0828 0.8243 0.1497 0.085 Uiso 1 1 calc R . .
H18D H 1.1871 0.8770 0.1580 0.085 Uiso 1 1 calc R . .
C1D C 0.9078(6) 0.5826(9) -0.0005(3) 0.018(2) Uani 1 1 d . . .
B5D B 1.0117(7) 0.6369(11) 0.0323(4) 0.022(3) Uani 1 1 d . . .
H5D H 1.0203 0.7284 0.0537 0.027 Uiso 1 1 calc R . .
B4D B 0.9578(8) 0.5011(11) 0.0523(4) 0.027(3) Uani 1 1 d . . .
H4D H 0.9295 0.5027 0.0869 0.033 Uiso 1 1 calc R . .
B3D B 0.9026(9) 0.4138(10) -0.0010(4) 0.029(3) Uani 1 1 d . . .
H3D H 0.8375 0.3586 -0.0018 0.035 Uiso 1 1 calc R . .
B9D B 1.0747(8) 0.4992(11) 0.0521(4) 0.027(3) Uani 1 1 d . . .
H9D H 1.1253 0.4987 0.0871 0.032 Uiso 1 1 calc R . .
B8D B 1.0097(9) 0.3610(11) 0.0317(4) 0.029(3) Uani 1 1 d . . .
H8D H 1.0158 0.2690 0.0528 0.035 Uiso 1 1 calc R . .
C2D C 0.8199(6) 0.6655(9) -0.0006(3) 0.022(2) Uani 1 1 d . . .
C3D C 0.7681(7) 0.6877(10) -0.0532(3) 0.034(3) Uani 1 1 d . . .
H3D1 H 0.7175 0.7480 -0.0528 0.051 Uiso 1 1 calc R . .
H3D2 H 0.7436 0.6060 -0.0672 0.051 Uiso 1 1 calc R . .
H3D3 H 0.8105 0.7233 -0.0729 0.051 Uiso 1 1 calc R . .
C4D C 0.7514(7) 0.6018(10) 0.0261(4) 0.035(3) Uani 1 1 d . . .
H4D1 H 0.7809 0.5843 0.0598 0.052 Uiso 1 1 calc R . .
H4D2 H 0.7304 0.5210 0.0098 0.052 Uiso 1 1 calc R . .
H4D3 H 0.6987 0.6588 0.0258 0.052 Uiso 1 1 calc R . .
C5D C 0.8480(7) 0.7949(10) 0.0217(4) 0.029(3) Uani 1 1 d . . .
C6D C 0.8690(8) 0.9043(9) -0.0006(5) 0.045(3) Uani 1 1 d . . .
H6D H 0.8674 0.9130 -0.0346 0.054 Uiso 1 1 calc R . .
C7D C 0.8936(9) 1.0035(12) 0.0342(5) 0.057(4) Uani 1 1 d . . .
H7D H 0.9128 1.0874 0.0273 0.068 Uiso 1 1 calc R . .
C8D C 0.8852(8) 0.9588(13) 0.0790(5) 0.065(4) Uani 1 1 d . . .
H8D1 H 0.8962 1.0066 0.1085 0.077 Uiso 1 1 calc R . .
C9D C 0.8562(8) 0.8239(11) 0.0740(4) 0.045(3) Uani 1 1 d . . .
H9D1 H 0.7965 0.8118 0.0846 0.053 Uiso 1 1 calc R . .
H9D2 H 0.9024 0.7676 0.0938 0.053 Uiso 1 1 calc R . .
C1E C 0.0885(7) 0.6700(9) 0.4949(4) 0.025(2) Uani 1 1 d . . .
B3E B 0.0949(9) 0.5053(10) 0.4944(5) 0.035(3) Uani 1 1 d . . .
H3E H 0.1583 0.4504 0.4907 0.042 Uiso 1 1 calc R . .
B4E B 0.0306(8) 0.5922(11) 0.4438(4) 0.030(3) Uani 1 1 d . . .
H4E H 0.0513 0.5957 0.4072 0.036 Uiso 1 1 calc R . .
B5E B -0.0186(8) 0.7232(11) 0.4687(4) 0.022(3) Uani 1 1 d . . .
H5E H -0.0322 0.8150 0.4479 0.026 Uiso 1 1 calc R . .
B8E B -0.0163(9) 0.4515(12) 0.4675(5) 0.046(4) Uani 1 1 d . . .
H8E H -0.0267 0.3601 0.4462 0.055 Uiso 1 1 calc R . .
B9E B -0.0853(8) 0.5887(11) 0.4512(4) 0.030(3) Uani 1 1 d . . .
H9E H -0.1426 0.5879 0.4189 0.036 Uiso 1 1 calc R . .
C2E C 0.1767(6) 0.7514(9) 0.4887(3) 0.020(2) Uani 1 1 d . . .
C3E C 0.2386(7) 0.6808(11) 0.4596(4) 0.046(3) Uani 1 1 d . . .
H3E1 H 0.2040 0.6608 0.4271 0.069 Uiso 1 1 calc R . .
H3E2 H 0.2605 0.6010 0.4764 0.069 Uiso 1 1 calc R . .
H3E3 H 0.2913 0.7351 0.4566 0.069 Uiso 1 1 calc R . .
C4E C 0.2346(7) 0.7825(12) 0.5387(4) 0.041(3) Uani 1 1 d . . .
H4E1 H 0.2847 0.8406 0.5346 0.062 Uiso 1 1 calc R . .
H4E2 H 0.2603 0.7031 0.5543 0.062 Uiso 1 1 calc R . .
H4E3 H 0.1958 0.8238 0.5591 0.062 Uiso 1 1 calc R . .
C5E C 0.1464(7) 0.8797(10) 0.4645(4) 0.032(3) Uani 1 1 d . . .
C6E C 0.1371(8) 0.9054(13) 0.4121(4) 0.055(4) Uani 1 1 d . . .
H6E1 H 0.0918 0.8479 0.3923 0.066 Uiso 1 1 calc R . .
H6E2 H 0.1966 0.8995 0.4009 0.066 Uiso 1 1 calc R . .
C7E C 0.1014(8) 1.0476(12) 0.4119(5) 0.067(4) Uani 1 1 d U . .
H7E H 0.0838 1.0967 0.3831 0.081 Uiso 1 1 calc R . .
C8E C 0.0984(8) 1.0918(12) 0.4561(5) 0.067(4) Uani 1 1 d U . .
H8E1 H 0.0825 1.1759 0.4648 0.080 Uiso 1 1 calc R . .
C9E C 0.1231(9) 0.9903(11) 0.4863(5) 0.055(4) Uani 1 1 d . . .
H9E1 H 0.1242 0.9953 0.5204 0.066 Uiso 1 1 calc R . .
C15B C 0.3727(8) 0.0359(12) 0.3738(5) 0.050(3) Uani 1 1 d . . .
H15B H 0.3690 0.0308 0.3395 0.060 Uiso 1 1 calc R . .
C17B C 0.3983(9) -0.0201(16) 0.4545(6) 0.082(6) Uani 1 1 d . . .
H17C H 0.4160 -0.0648 0.4844 0.098 Uiso 1 1 calc R . .
C16B C 0.4002(9) -0.0705(14) 0.4084(6) 0.083(5) Uani 1 1 d . . .
H16B H 0.3568 -0.1432 0.4013 0.100 Uiso 1 1 calc R . .
H16D H 0.4627 -0.1010 0.4064 0.100 Uiso 1 1 calc R . .
C18B C 0.3656(8) 0.1083(15) 0.4498(5) 0.068(4) Uani 1 1 d . . .
H18B H 0.3541 0.1616 0.4756 0.082 Uiso 1 1 calc R . .

loop_
_atom_site_aniso_label
_atom_site_aniso_U_11
_atom_site_aniso_U_22
_atom_site_aniso_U_33
_atom_site_aniso_U_23
_atom_site_aniso_U_13
_atom_site_aniso_U_12
C1A 0.022(5) 0.029(5) 0.013(4) -0.001(4) -0.001(4) 0.010(4)
B3A 0.020(6) 0.046(7) 0.010(5) -0.001(5) 0.005(4) 0.000(5)
B2A 0.028(7) 0.036(6) 0.016(6) 0.004(4) 0.002(5) 0.009(5)
B11A 0.032(6) 0.032(6) 0.030(6) 0.013(5) 0.006(5) 0.008(5)
B12A 0.027(6) 0.014(5) 0.046(7) 0.006(5) 0.013(5) 0.002(4)
B8A 0.012(5) 0.024(5) 0.035(6) 0.006(5) -0.004(4) 0.007(4)
B6A 0.034(6) 0.036(6) 0.017(5) 0.005(5) 0.008(4) 0.009(5)
B10A 0.026(6) 0.024(6) 0.040(6) 0.013(5) 0.001(5) 0.004(4)
B9A 0.030(7) 0.022(6) 0.041(6) -0.003(5) 0.005(5) 0.001(5)
B4A 0.021(6) 0.032(6) 0.027(6) -0.007(5) 0.010(5) -0.007(5)
B5A 0.024(6) 0.029(6) 0.032(6) -0.005(5) 0.009(5) 0.011(5)
C7A 0.021(5) 0.020(5) 0.020(5) 0.005(4) -0.001(4) -0.002(4)
C2A 0.027(6) 0.045(6) 0.030(6) -0.011(5) 0.010(5) -0.004(5)
C3A 0.032(6) 0.064(7) 0.047(7) -0.005(5) -0.007(5) -0.003(5)
C4A 0.030(6) 0.078(8) 0.062(8) -0.016(7) 0.025(6) -0.012(6)
C5A 0.018(5) 0.039(6) 0.044(6) -0.004(5) 0.002(5) -0.016(4)
C6A 0.052(8) 0.032(7) 0.076(8) -0.005(6) 0.024(6) -0.002(6)
C8A 0.019(6) 0.053(9) 0.28(3) 0.056(13) 0.017(11) 0.008(6)
C9A 0.077(11) 0.102(14) 0.179(18) 0.092(13) -0.074(12) -0.055(9)
C10A 0.080(9) 0.066(9) 0.035(6) 0.012(6) -0.005(6) -0.042(7)
C11A 0.023(5) 0.034(5) 0.027(5) 0.003(4) 0.007(4) 0.003(4)
C12A 0.035(7) 0.056(7) 0.073(8) 0.015(6) 0.035(6) 0.013(5)
C13A 0.025(6) 0.051(6) 0.033(6) 0.000(5) -0.004(5) 0.010(5)
C14A 0.017(5) 0.028(5) 0.038(6) 0.003(4) 0.011(4) 0.010(4)
C15A 0.059(8) 0.074(9) 0.037(7) -0.018(6) -0.006(6) 0.029(6)
C16A 0.058(7) 0.066(8) 0.036(6) -0.010(6) -0.003(5) 0.011(6)
C17A 0.015(4) 0.047(6) 0.084(7) -0.021(5) 0.005(5) 0.006(4)
C18A 0.033(7) 0.042(7) 0.089(9) -0.006(6) 0.025(6) 0.000(6)
C1B 0.032(6) 0.039(6) 0.028(5) -0.007(4) 0.003(4) -0.002(5)
B2B 0.027(6) 0.047(7) 0.011(5) 0.002(5) 0.005(4) -0.005(5)
B3B 0.029(7) 0.038(7) 0.021(6) -0.006(5) 0.012(5) -0.006(5)
B4B 0.022(6) 0.033(6) 0.034(6) -0.008(5) 0.007(5) -0.004(5)
B5B 0.021(6) 0.036(6) 0.032(6) -0.014(5) 0.007(5) -0.013(5)
B6B 0.019(5) 0.072(8) 0.025(6) -0.017(6) 0.005(4) -0.009(5)
C7B 0.029(5) 0.037(6) 0.032(5) -0.007(4) 0.003(4) -0.004(4)
B8B 0.022(6) 0.044(7) 0.031(6) -0.011(5) 0.005(5) 0.000(5)
B9B 0.023(6) 0.035(7) 0.061(8) -0.005(6) 0.012(5) 0.003(5)
B10B 0.031(6) 0.053(8) 0.049(7) -0.029(6) 0.012(5) -0.008(6)
B11B 0.028(6) 0.067(8) 0.036(7) -0.023(6) 0.017(5) -0.015(6)
B12B 0.022(5) 0.035(6) 0.048(7) -0.023(5) 0.009(5) -0.002(5)
C2B 0.029(6) 0.040(6) 0.029(5) 0.004(4) 0.006(4) -0.001(5)
C3B 0.036(6) 0.093(8) 0.032(6) 0.011(5) 0.001(5) 0.009(6)
C4B 0.028(6) 0.043(6) 0.064(7) -0.004(5) 0.024(5) -0.001(5)
C5B 0.013(5) 0.029(6) 0.048(6) 0.011(5) 0.008(4) 0.000(4)
C10B 0.033(6) 0.044(7) 0.039(7) -0.006(5) 0.001(5) 0.007(5)
C9B 0.027(6) 0.040(7) 0.096(10) -0.022(7) -0.004(6) 0.002(5)
C8B 0.027(6) 0.030(6) 0.145(14) -0.010(8) 0.010(7) -0.003(5)
C6B 0.018(5) 0.047(6) 0.093(7) 0.010(5) 0.022(5) 0.009(4)
C11B 0.029(6) 0.034(5) 0.039(6) -0.009(4) 0.015(5) -0.002(4)
C12B 0.032(6) 0.050(6) 0.047(6) 0.002(5) 0.000(5) -0.002(5)
C13B 0.030(6) 0.077(8) 0.060(7) -0.035(6) 0.025(5) -0.023(5)
C14B 0.020(6) 0.055(7) 0.045(7) -0.002(6) 0.011(5) -0.011(5)
C1C 0.017(5) 0.041(6) 0.020(5) -0.002(4) 0.010(4) -0.007(4)
B2C 0.009(5) 0.047(7) 0.026(6) -0.012(5) 0.003(4) 0.002(4)
B3C 0.017(5) 0.042(6) 0.027(6) -0.007(5) 0.003(4) -0.015(5)
B4C 0.043(7) 0.048(7) 0.020(6) -0.020(5) 0.012(5) -0.018(5)
B5C 0.040(7) 0.047(8) 0.033(6) -0.007(5) 0.007(5) 0.001(6)
B6C 0.039(7) 0.049(7) 0.024(6) 0.002(5) 0.002(5) 0.010(6)
C7C 0.022(5) 0.052(6) 0.029(5) -0.019(4) 0.009(4) -0.013(4)
B8C 0.030(6) 0.069(9) 0.024(6) -0.024(6) -0.003(5) -0.008(6)
B9C 0.030(7) 0.070(9) 0.053(8) -0.036(7) 0.012(6) -0.003(6)
B10C 0.046(8) 0.041(7) 0.049(8) -0.014(6) 0.007(6) 0.008(5)
B11C 0.025(6) 0.044(7) 0.034(6) 0.001(5) -0.002(5) 0.012(5)
B12C 0.038(7) 0.045(8) 0.049(7) -0.015(6) 0.000(6) -0.002(6)
C2C 0.014(5) 0.034(5) 0.019(4) 0.006(4) 0.001(4) 0.001(4)
C3C 0.021(5) 0.036(5) 0.039(6) 0.002(4) 0.007(4) -0.011(4)
C4C 0.027(6) 0.089(8) 0.031(5) 0.011(5) 0.001(4) 0.010(6)
C5C 0.015(5) 0.037(6) 0.039(6) -0.001(5) 0.001(4) -0.005(4)
C10C 0.049(7) 0.034(6) 0.024(5) -0.001(4) 0.011(4) 0.000(5)
C9C 0.058(8) 0.069(9) 0.069(8) -0.016(7) 0.002(6) 0.005(7)
C8C 0.029(6) 0.031(6) 0.110(10) -0.018(6) 0.012(6) -0.010(5)
C6C 0.036(6) 0.052(7) 0.048(6) 0.028(6) 0.014(5) 0.011(5)
C11C 0.010(5) 0.064(7) 0.043(6) -0.025(5) -0.001(4) -0.007(5)
C12C 0.021(6) 0.090(9) 0.060(7) -0.029(6) -0.004(5) -0.012(5)
C13C 0.037(7) 0.081(9) 0.097(10) -0.052(7) 0.039(7) -0.019(6)
C14C 0.020(5) 0.062(8) 0.045(6) -0.006(6) 0.007(5) -0.014(5)
C15C 0.047(7) 0.052(7) 0.077(8) -0.003(6) 0.033(6) 0.003(6)
C16C 0.049(8) 0.100(12) 0.102(11) 0.004(9) 0.025(7) -0.038(7)
C17C 0.050(7) 0.070(9) 0.074(8) 0.010(7) -0.001(6) -0.037(6)
C18C 0.042(7) 0.097(11) 0.069(9) -0.012(8) -0.002(6) -0.037(7)
C1D 0.019(5) 0.027(5) 0.008(4) 0.004(4) 0.002(4) -0.009(4)
B5D 0.008(5) 0.037(6) 0.021(6) 0.003(5) 0.003(4) 0.000(4)
B4D 0.040(7) 0.028(6) 0.012(5) 0.009(4) 0.001(5) 0.002(5)
B3D 0.045(7) 0.015(5) 0.028(6) -0.001(4) 0.009(5) -0.002(5)
B9D 0.042(7) 0.025(6) 0.011(5) 0.003(4) 0.000(5) 0.005(5)
B8D 0.051(7) 0.026(6) 0.010(5) -0.003(4) 0.003(5) -0.001(5)
C2D 0.017(5) 0.024(5) 0.025(5) 0.001(4) 0.002(4) -0.009(4)
C3D 0.023(5) 0.040(6) 0.037(6) 0.009(4) -0.003(5) 0.005(4)
C4D 0.032(6) 0.033(5) 0.039(6) 0.006(5) 0.007(5) -0.014(5)
C5D 0.018(5) 0.028(6) 0.039(6) -0.008(5) 0.003(5) 0.005(4)
C6D 0.049(7) 0.022(6) 0.074(8) 0.000(5) 0.035(6) -0.003(5)
C7D 0.044(7) 0.031(6) 0.100(10) -0.026(7) 0.025(7) -0.012(5)
C8D 0.037(7) 0.059(9) 0.089(10) -0.044(8) -0.012(7) 0.015(6)
C9D 0.037(7) 0.052(7) 0.043(7) -0.010(6) 0.003(5) 0.013(6)
C1E 0.024(6) 0.025(5) 0.030(6) -0.006(4) 0.013(4) -0.004(4)
B3E 0.034(7) 0.007(5) 0.060(8) -0.004(5) 0.002(6) 0.000(4)
B4E 0.024(6) 0.027(6) 0.039(7) -0.008(5) 0.006(5) 0.003(5)
B5E 0.016(6) 0.021(6) 0.026(6) 0.001(4) -0.001(5) 0.004(4)
B8E 0.029(7) 0.024(6) 0.087(10) -0.012(6) 0.017(7) -0.002(5)
B9E 0.027(6) 0.030(6) 0.034(7) -0.015(5) 0.008(5) -0.010(5)
C2E 0.016(5) 0.020(5) 0.025(5) -0.004(4) 0.004(4) 0.002(4)
C3E 0.039(7) 0.031(6) 0.076(8) -0.018(5) 0.032(6) -0.003(5)
C4E 0.025(6) 0.061(7) 0.037(6) 0.009(5) 0.001(5) -0.018(5)
C5E 0.026(6) 0.030(6) 0.040(6) 0.019(5) 0.004(5) 0.002(4)
C6E 0.046(6) 0.075(9) 0.042(6) 0.017(6) -0.001(5) -0.039(6)
C7E 0.045(6) 0.050(6) 0.092(8) 0.043(6) -0.026(6) -0.022(5)
C8E 0.042(6) 0.041(6) 0.117(8) 0.023(6) 0.014(6) -0.019(5)
C9E 0.052(8) 0.025(6) 0.097(10) 0.009(6) 0.040(7) -0.010(6)
C15B 0.045(7) 0.048(7) 0.060(8) 0.010(6) 0.020(6) -0.006(6)
C17B 0.036(7) 0.107(14) 0.095(11) 0.060(10) -0.004(7) -0.015(8)
C16B 0.024(6) 0.059(8) 0.174(16) 0.044(10) 0.037(8) -0.006(6)
C18B 0.047(8) 0.114(12) 0.044(7) 0.008(7) 0.013(6) -0.043(8)

loop_
_atom_type_symbol
_atom_type_description
_atom_type_scat_dispersion_real
_atom_type_scat_dispersion_imag
_atom_type_scat_source
C C 0.0033 0.0000 'International Tables Vol C Tables 4.2.6.8 and 6.1.1.4'
H H 0.0000 0.0000 'International Tables Vol C Tables 4.2.6.8 and 6.1.1.4'
B B 0.0013 0.0000 'International Tables Vol C Tables 4.2.6.8 and 6.1.1.4'

loop_
_geom_angle_atom_site_label_1
_geom_angle_atom_site_label_2
_geom_angle_atom_site_label_3
_geom_angle
_geom_angle_site_symmetry_1
_geom_angle_site_symmetry_3
_geom_angle_publ_flag
C2A C1A B4A 122.0(8) . . ?
C2A C1A B6A 119.7(8) . . ?
B4A C1A B6A 110.4(8) . . ?
C2A C1A B2A 117.0(8) . . ?
B4A C1A B2A 111.3(8) . . ?
B6A C1A B2A 61.4(6) . . ?
C2A C1A B3A 118.1(8) . . ?
B4A C1A B3A 61.6(6) . . ?
B6A C1A B3A 111.6(8) . . ?
B2A C1A B3A 61.7(6) . . ?
C2A C1A B5A 122.6(9) . . ?
B4A C1A B5A 60.6(6) . . ?
B6A C1A B5A 61.0(6) . . ?
B2A C1A B5A 111.0(8) . . ?
B3A C1A B5A 111.1(8) . . ?
C7A B3A C1A 104.1(8) . . ?
C7A B3A B8A 59.1(6) . . ?
C1A B3A B8A 105.7(8) . . ?
C7A B3A B4A 105.2(8) . . ?
C1A B3A B4A 58.3(6) . . ?
B8A B3A B4A 59.8(6) . . ?
C7A B3A B2A 59.2(6) . . ?
C1A B3A B2A 59.1(6) . . ?
B8A B3A B2A 107.7(8) . . ?
B4A B3A B2A 106.5(8) . . ?
C7A B3A H3A 123.9 . . ?
C1A B3A H3A 124.1 . . ?
B8A B3A H3A 122.0 . . ?
B4A B3A H3A 123.0 . . ?
B2A B3A H3A 121.9 . . ?
C7A B2A C1A 103.2(7) . . ?
C7A B2A B6A 106.0(8) . . ?
C1A B2A B6A 58.9(6) . . ?
C7A B2A B11A 58.9(6) . . ?
C1A B2A B11A 106.2(8) . . ?
B6A B2A B11A 60.9(6) . . ?
C7A B2A B3A 58.0(6) . . ?
C1A B2A B3A 59.2(6) . . ?
B6A B2A B3A 107.6(8) . . ?
B11A B2A B3A 106.9(8) . . ?
C7A B2A H2A 124.6 . . ?
C1A B2A H2A 124.0 . . ?
B6A B2A H2A 121.7 . . ?
B11A B2A H2A 121.9 . . ?
B3A B2A H2A 122.3 . . ?
C7A B11A B12A 60.8(5) . . ?
C7A B11A B10A 107.0(8) . . ?
B12A B11A B10A 60.4(6) . . ?
C7A B11A B2A 59.3(6) . . ?
B12A B11A B2A 109.7(8) . . ?
B10A B11A B2A 108.0(8) . . ?
C7A B11A B6A 105.3(8) . . ?
B12A B11A B6A 107.8(8) . . ?
B10A B11A B6A 59.2(6) . . ?
B2A B11A B6A 59.6(6) . . ?
C7A B11A H11A 123.0 . . ?
B12A B11A H11A 120.4 . . ?
B10A B11A H11A 122.1 . . ?
B2A B11A H11A 121.2 . . ?
B6A B11A H11A 123.2 . . ?
B9A B12A C7A 104.6(8) . . ?
B9A B12A B11A 107.8(8) . . ?
C7A B12A B11A 58.4(6) . . ?
B9A B12A B10A 60.5(7) . . ?
C7A B12A B10A 104.8(8) . . ?
B11A B12A B10A 59.9(7) . . ?
B9A B12A B8A 60.0(6) . . ?
C7A B12A B8A 57.7(6) . . ?
B11A B12A B8A 106.4(8) . . ?
B10A B12A B8A 107.8(8) . . ?
B9A B12A H12A 122.1 . . ?
C7A B12A H12A 125.0 . . ?
B11A B12A H12A 122.1 . . ?
B10A B12A H12A 122.0 . . ?
B8A B12A H12A 122.3 . . ?
C7A B8A B4A 105.4(7) . . ?
C7A B8A B3A 58.8(6) . . ?
B4A B8A B3A 60.4(6) . . ?
C7A B8A B9A 106.4(7) . . ?
B4A B8A B9A 59.6(6) . . ?
B3A B8A B9A 108.7(7) . . ?
C7A B8A B12A 60.6(6) . . ?
B4A B8A B12A 107.3(7) . . ?
B3A B8A B12A 109.2(8) . . ?
B9A B8A B12A 59.4(6) . . ?
C7A B8A H8A 123.4 . . ?
B4A B8A H8A 122.8 . . ?
B3A B8A H8A 120.9 . . ?
B9A B8A H8A 122.1 . . ?
B12A B8A H8A 121.1 . . ?
C1A B6A B10A 107.1(8) . . ?
C1A B6A B5A 60.0(6) . . ?
B10A B6A B5A 60.0(7) . . ?
C1A B6A B2A 59.6(6) . . ?
B10A B6A B2A 108.3(8) . . ?
B5A B6A B2A 108.8(8) . . ?
C1A B6A B11A 105.7(8) . . ?
B10A B6A B11A 59.6(7) . . ?
B5A B6A B11A 107.2(8) . . ?
B2A B6A B11A 59.5(6) . . ?
C1A B6A H6A 122.9 . . ?
B10A B6A H6A 121.8 . . ?
B5A B6A H6A 121.4 . . ?
B2A B6A H6A 121.3 . . ?
B11A B6A H6A 123.0 . . ?
B6A B10A B5A 60.2(6) . . ?
B6A B10A B11A 61.3(6) . . ?
B5A B10A B11A 108.6(8) . . ?
B6A B10A B12A 108.9(8) . . ?
B5A B10A B12A 107.6(8) . . ?
B11A B10A B12A 59.7(6) . . ?
B6A B10A B9A 107.4(8) . . ?
B5A B10A B9A 59.2(7) . . ?
B11A B10A B9A 106.9(8) . . ?
B12A B10A B9A 59.4(7) . . ?
B6A B10A H10A 121.0 . . ?
B5A B10A H10A 121.8 . . ?
B11A B10A H10A 121.5 . . ?
B12A B10A H10A 121.8 . . ?
B9A B10A H10A 122.9 . . ?
B5A B9A B4A 59.8(6) . . ?
B5A B9A B12A 108.8(8) . . ?
B4A B9A B12A 108.4(8) . . ?
B5A B9A B8A 108.2(8) . . ?
B4A B9A B8A 59.9(6) . . ?
B12A B9A B8A 60.5(6) . . ?
B5A B9A B10A 59.9(7) . . ?
B4A B9A B10A 107.3(8) . . ?
B12A B9A B10A 60.2(7) . . ?
B8A B9A B10A 107.9(8) . . ?
B5A B9A H9A 121.5 . . ?
B4A B9A H9A 122.0 . . ?
B12A B9A H9A 121.0 . . ?
B8A B9A H9A 121.6 . . ?
B10A B9A H9A 122.1 . . ?
C1A B4A B5A 60.7(6) . . ?
C1A B4A B9A 107.8(8) . . ?
B5A B4A B9A 60.0(7) . . ?
C1A B4A B8A 107.2(8) . . ?
B5A B4A B8A 108.9(8) . . ?
B9A B4A B8A 60.5(6) . . ?
C1A B4A B3A 60.1(6) . . ?
B5A B4A B3A 110.0(8) . . ?
B9A B4A B3A 109.0(8) . . ?
B8A B4A B3A 59.8(6) . . ?
C1A B4A H4A 122.2 . . ?
B5A B4A H4A 120.6 . . ?
B9A B4A H4A 121.5 . . ?
B8A B4A H4A 121.9 . . ?
B3A B4A H4A 120.8 . . ?
B4A B5A C1A 58.6(6) . . ?
B4A B5A B9A 60.2(6) . . ?
C1A B5A B9A 106.3(8) . . ?
B4A B5A B10A 108.4(8) . . ?
C1A B5A B10A 106.1(8) . . ?
B9A B5A B10A 60.9(7) . . ?
B4A B5A B6A 107.2(8) . . ?
C1A B5A B6A 59.0(6) . . ?
B9A B5A B6A 108.4(9) . . ?
B10A B5A B6A 59.8(6) . . ?
B4A B5A H5A 121.9 . . ?
C1A B5A H5A 123.8 . . ?
B9A B5A H5A 121.4 . . ?
B10A B5A H5A 121.7 . . ?
B6A B5A H5A 122.0 . . ?
C11A C7A B3A 117.6(8) . . ?
C11A C7A B8A 120.4(7) . . ?
B3A C7A B8A 62.1(6) . . ?
C11A C7A B11A 119.1(8) . . ?
B3A C7A B11A 113.2(8) . . ?
B8A C7A B11A 111.6(7) . . ?
C11A C7A B2A 117.3(8) . . ?
B3A C7A B2A 62.8(6) . . ?
B8A C7A B2A 112.9(8) . . ?
B11A C7A B2A 61.8(6) . . ?
C11A C7A B12A 121.0(8) . . ?
B3A C7A B12A 112.7(9) . . ?
B8A C7A B12A 61.6(6) . . ?
B11A C7A B12A 60.8(6) . . ?
B2A C7A B12A 111.8(8) . . ?
C5A C2A C3A 110.5(9) . . ?
C5A C2A C4A 110.6(10) . . ?
C3A C2A C4A 106.5(9) . . ?
C5A C2A C1A 109.8(9) . . ?
C3A C2A C1A 111.6(9) . . ?
C4A C2A C1A 107.9(9) . . ?
C2A C3A H3A1 109.5 . . ?
C2A C3A H3A2 109.5 . . ?
H3A1 C3A H3A2 109.5 . . ?
C2A C3A H3A3 109.5 . . ?
H3A1 C3A H3A3 109.5 . . ?
H3A2 C3A H3A3 109.5 . . ?
C2A C4A H4A1 109.5 . . ?
C2A C4A H4A3 109.5 . . ?
H4A1 C4A H4A3 109.5 . . ?
C2A C4A H4A2 109.5 . . ?
H4A1 C4A H4A2 109.5 . . ?
H4A3 C4A H4A2 109.5 . . ?
C6A C5A C10A 107.3(11) . . ?
C6A C5A C2A 125.9(10) . . ?
C10A C5A C2A 126.8(11) . . ?
C5A C6A C8A 102.8(12) . . ?
C5A C6A H6A1 128.6 . . ?
C8A C6A H6A1 128.6 . . ?
C9A C8A C6A 112.7(16) . . ?
C9A C8A H8A1 109.1 . . ?
C6A C8A H8A1 109.1 . . ?
C9A C8A H8A2 109.1 . . ?
C6A C8A H8A2 109.1 . . ?
H8A1 C8A H8A2 107.8 . . ?
C8A C9A C10A 104.8(16) . . ?
C8A C9A H9A1 127.6 . . ?
C10A C9A H9A1 127.6 . . ?
C9A C10A C5A 112.4(15) . . ?
C9A C10A H9A2 123.8 . . ?
C5A C10A H9A2 123.8 . . ?
C14A C11A C12A 112.6(9) . . ?
C14A C11A C13A 110.1(9) . . ?
C12A C11A C13A 105.3(8) . . ?
C14A C11A C7A 109.5(8) . . ?
C12A C11A C7A 109.3(8) . . ?
C13A C11A C7A 110.0(8) . . ?
C11A C12A H1A1 109.5 . . ?
C11A C12A H1A3 109.5 . . ?
H1A1 C12A H1A3 109.5 . . ?
C11A C12A H1A2 109.5 . . ?
H1A1 C12A H1A2 109.5 . . ?
H1A3 C12A H1A2 109.5 . . ?
C11A C13A H2A1 109.5 . . ?
C11A C13A H2A3 109.5 . . ?
H2A1 C13A H2A3 109.5 . . ?
C11A C13A H2A2 109.5 . . ?
H2A1 C13A H2A2 109.5 . . ?
H2A3 C13A H2A2 109.5 . . ?
C18A C14A C15A 107.2(11) . . ?
C18A C14A C11A 127.2(10) . . ?
C15A C14A C11A 125.6(10) . . ?
C16A C15A C14A 113.5(12) . . ?
C16A C15A H15A 123.2 . . ?
C14A C15A H15A 123.2 . . ?
C15A C16A C17A 105.0(10) . . ?
C15A C16A H16A 127.5 . . ?
C17A C16A H16A 127.5 . . ?
C16A C17A C18A 108.3(10) . . ?
C16A C17A H14A 110.0 . . ?
C18A C17A H14A 110.0 . . ?
C16A C17A H17B 110.0 . . ?
C18A C17A H17B 110.0 . . ?
H14A C17A H17B 108.4 . . ?
C14A C18A C17A 105.9(11) . . ?
C14A C18A H18A 127.0 . . ?
C17A C18A H18A 127.0 . . ?
C2B C1B B2B 118.4(9) . . ?
C2B C1B B4B 119.2(8) . . ?
B2B C1B B4B 112.4(8) . . ?
C2B C1B B5B 121.1(9) . . ?
B2B C1B B5B 111.9(9) . . ?
B4B C1B B5B 61.0(7) . . ?
C2B C1B B3B 118.0(8) . . ?
B2B C1B B3B 62.8(7) . . ?
B4B C1B B3B 60.8(6) . . ?
B5B C1B B3B 110.8(8) . . ?
C2B C1B B6B 119.9(8) . . ?
B2B C1B B6B 61.9(6) . . ?
B4B C1B B6B 112.2(8) . . ?
B5B C1B B6B 61.8(7) . . ?
B3B C1B B6B 113.0(8) . . ?
C1B B2B C7B 104.2(8) . . ?
C1B B2B B11B 107.3(9) . . ?
C7B B2B B11B 58.7(6) . . ?
C1B B2B B6B 60.4(6) . . ?
C7B B2B B6B 107.1(8) . . ?
B11B B2B B6B 61.1(7) . . ?
C1B B2B B3B 59.4(6) . . ?
C7B B2B B3B 58.2(6) . . ?
B11B B2B B3B 107.0(8) . . ?
B6B B2B B3B 109.1(8) . . ?
C1B B2B H2B 123.1 . . ?
C7B B2B H2B 124.3 . . ?
B11B B2B H2B 121.9 . . ?
B6B B2B H2B 120.5 . . ?
B3B B2B H2B 122.0 . . ?
C7B B3B C1B 103.1(8) . . ?
C7B B3B B4B 107.1(8) . . ?
C1B B3B B4B 59.3(6) . . ?
C7B B3B B8B 59.8(7) . . ?
C1B B3B B8B 107.6(8) . . ?
B4B B3B B8B 61.9(7) . . ?
C7B B3B B2B 58.6(6) . . ?
C1B B3B B2B 57.7(6) . . ?
B4B B3B B2B 107.0(8) . . ?
B8B B3B B2B 108.2(8) . . ?
C7B B3B H3B 124.0 . . ?
C1B B3B H3B 124.3 . . ?
B4B B3B H3B 121.3 . . ?
B8B B3B H3B 120.4 . . ?
B2B B3B H3B 122.7 . . ?
C1B B4B B5B 59.6(6) . . ?
C1B B4B B3B 59.9(7) . . ?
B5B B4B B3B 108.9(9) . . ?
C1B B4B B9B 106.9(8) . . ?
B5B B4B B9B 61.0(7) . . ?
B3B B4B B9B 107.6(8) . . ?
C1B B4B B8B 106.4(8) . . ?
B5B B4B B8B 108.2(8) . . ?
B3B B4B B8B 59.8(7) . . ?
B9B B4B B8B 59.0(7) . . ?
C1B B4B H4B 122.8 . . ?
B5B B4B H4B 120.8 . . ?
B3B B4B H4B 121.4 . . ?
B9B B4B H4B 122.1 . . ?
B8B B4B H4B 122.5 . . ?
C1B B5B B4B 59.4(6) . . ?
C1B B5B B6B 59.8(7) . . ?
B4B B5B B6B 109.3(8) . . ?
C1B B5B B9B 106.5(8) . . ?
B4B B5B B9B 60.6(7) . . ?
B6B B5B B9B 108.6(8) . . ?
C1B B5B B10B 105.1(9) . . ?
B4B B5B B10B 108.5(8) . . ?
B6B B5B B10B 58.9(7) . . ?
B9B B5B B10B 60.5(7) . . ?
C1B B5B H5B 123.6 . . ?
B4B B5B H5B 120.8 . . ?
B6B B5B H5B 121.2 . . ?
B9B B5B H5B 121.4 . . ?
B10B B5B H5B 122.8 . . ?
C1B B6B B10B 105.6(8) . . ?
C1B B6B B2B 57.7(6) . . ?
B10B B6B B2B 106.4(7) . . ?
C1B B6B B5B 58.4(6) . . ?
B10B B6B B5B 61.0(7) . . ?
B2B B6B B5B 105.7(7) . . ?
C1B B6B B11B 103.3(8) . . ?
B10B B6B B11B 59.2(7) . . ?
B2B B6B B11B 58.6(7) . . ?
B5B B6B B11B 106.6(8) . . ?
C1B B6B H6B 124.8 . . ?
B10B B6B H6B 121.9 . . ?
B2B B6B H6B 123.3 . . ?
B5B B6B H6B 122.1 . . ?
B11B B6B H6B 123.7 . . ?
C11B C7B B11B 120.4(9) . . ?
C11B C7B B3B 117.1(8) . . ?
B11B C7B B3B 113.6(8) . . ?
C11B C7B B2B 118.9(8) . . ?
B11B C7B B2B 61.7(7) . . ?
B3B C7B B2B 63.2(7) . . ?
C11B C7B B12B 120.0(9) . . ?
B11B C7B B12B 61.4(7) . . ?
B3B C7B B12B 112.6(9) . . ?
B2B C7B B12B 112.2(8) . . ?
C11B C7B B8B 117.4(8) . . ?
B11B C7B B8B 112.7(8) . . ?
B3B C7B B8B 62.1(7) . . ?
B2B C7B B8B 113.9(8) . . ?
B12B C7B B8B 61.7(7) . . ?
C7B B8B B3B 58.1(6) . . ?
C7B B8B B12B 58.9(6) . . ?
B3B B8B B12B 107.1(8) . . ?
C7B B8B B9B 105.6(8) . . ?
B3B B8B B9B 107.1(8) . . ?
B12B B8B B9B 60.7(7) . . ?
C7B B8B B4B 103.1(8) . . ?
B3B B8B B4B 58.4(7) . . ?
B12B B8B B4B 107.2(8) . . ?
B9B B8B B4B 59.9(7) . . ?
C7B B8B H8B 124.8 . . ?
B3B B8B H8B 122.7 . . ?
B12B B8B H8B 121.5 . . ?
B9B B8B H8B 121.8 . . ?
B4B B8B H8B 123.6 . . ?
B8B B9B B4B 61.1(7) . . ?
B8B B9B B5B 107.8(9) . . ?
B4B B9B B5B 58.4(6) . . ?
B8B B9B B12B 59.6(7) . . ?
B4B B9B B12B 107.3(9) . . ?
B5B B9B B12B 106.9(9) . . ?
B8B B9B B10B 107.2(9) . . ?
B4B B9B B10B 106.2(8) . . ?
B5B B9B B10B 59.9(7) . . ?
B12B B9B B10B 59.1(7) . . ?
B8B B9B H9B 121.4 . . ?
B4B B9B H9B 122.4 . . ?
B5B B9B H9B 122.4 . . ?
B12B B9B H9B 122.4 . . ?
B10B B9B H9B 122.7 . . ?
B11B B10B B6B 61.3(7) . . ?
B11B B10B B12B 59.3(7) . . ?
B6B B10B B12B 109.3(9) . . ?
B11B B10B B5B 107.5(9) . . ?
B6B B10B B5B 60.1(7) . . ?
B12B B10B B5B 107.4(8) . . ?
B11B B10B B9B 107.2(8) . . ?
B6B B10B B9B 108.8(8) . . ?
B12B B10B B9B 59.9(7) . . ?
B5B B10B B9B 59.6(7) . . ?
B11B B10B H10B 122.1 . . ?
B6B B10B H10B 120.3 . . ?
B12B B10B H10B 121.8 . . ?
B5B B10B H10B 122.3 . . ?
B9B B10B H10B 121.9 . . ?
C7B B11B B2B 59.6(6) . . ?
C7B B11B B12B 60.1(6) . . ?
B2B B11B B12B 109.4(8) . . ?
C7B B11B B10B 107.2(9) . . ?
B2B B11B B10B 108.0(8) . . ?
B12B B11B B10B 61.0(7) . . ?
C7B B11B B6B 107.0(8) . . ?
B2B B11B B6B 60.2(7) . . ?
B12B B11B B6B 109.3(9) . . ?
B10B B11B B6B 59.6(7) . . ?
C7B B11B H11B 122.7 . . ?
B2B B11B H11B 121.3 . . ?
B12B B11B H11B 120.2 . . ?
B10B B11B H11B 122.0 . . ?
B6B B11B H11B 121.8 . . ?
C7B B12B B11B 58.5(7) . . ?
C7B B12B B8B 59.4(7) . . ?
B11B B12B B8B 108.3(8) . . ?
C7B B12B B10B 104.9(9) . . ?
B11B B12B B10B 59.7(7) . . ?
B8B B12B B10B 108.7(9) . . ?
C7B B12B B9B 105.2(9) . . ?
B11B B12B B9B 108.4(9) . . ?
B8B B12B B9B 59.7(7) . . ?
B10B B12B B9B 61.0(7) . . ?
C7B B12B H12B 124.6 . . ?
B11B B12B H12B 121.6 . . ?
B8B B12B H12B 121.1 . . ?
B10B B12B H12B 121.9 . . ?
B9B B12B H12B 122.0 . . ?
C5B C2B C4B 110.0(9) . . ?
C5B C2B C3B 108.2(9) . . ?
C4B C2B C3B 106.3(9) . . ?
C5B C2B C1B 110.0(8) . . ?
C4B C2B C1B 111.4(8) . . ?
C3B C2B C1B 110.9(8) . . ?
C2B C3B H3B2 109.5 . . ?
C2B C3B H3B1 109.5 . . ?
H3B2 C3B H3B1 109.5 . . ?
C2B C3B H3B3 109.5 . . ?
H3B2 C3B H3B3 109.5 . . ?
H3B1 C3B H3B3 109.5 . . ?
C2B C4B H4B1 109.5 . . ?
C2B C4B H4B2 109.5 . . ?
H4B1 C4B H4B2 109.5 . . ?
C2B C4B H4B3 109.5 . . ?
H4B1 C4B H4B3 109.5 . . ?
H4B2 C4B H4B3 109.5 . . ?
C6B C5B C10B 108.0(10) . . ?
C6B C5B C2B 126.5(10) . . ?
C10B C5B C2B 125.4(9) . . ?
C9B C10B C5B 110.0(12) . . ?
C9B C10B H9B2 125.0 . . ?
C5B C10B H9B2 125.0 . . ?
C8B C9B C10B 107.7(12) . . ?
C8B C9B H9B1 126.2 . . ?
C10B C9B H9B1 126.2 . . ?
C9B C8B C6B 109.4(11) . . ?
C9B C8B H8B1 125.3 . . ?
C6B C8B H8B1 125.3 . . ?
C5B C6B C8B 105.0(11) . . ?
C5B C6B H6B1 110.8 . . ?
C8B C6B H6B1 110.8 . . ?
C5B C6B H6B2 110.8 . . ?
C8B C6B H6B2 110.8 . . ?
H6B1 C6B H6B2 108.8 . . ?
C14B C11B C12B 110.5(9) . . ?
C14B C11B C13B 109.7(9) . . ?
C12B C11B C13B 108.4(9) . . ?
C14B C11B C7B 108.2(8) . . ?
C12B C11B C7B 111.4(9) . . ?
C13B C11B C7B 108.5(8) . . ?
C11B C12B H12D 109.5 . . ?
C11B C12B H12E 109.5 . . ?
H12D C12B H12E 109.5 . . ?
C11B C12B H12F 109.5 . . ?
H12D C12B H12F 109.5 . . ?
H12E C12B H12F 109.5 . . ?
C11B C13B H13D 109.5 . . ?
C11B C13B H13E 109.5 . . ?
H13D C13B H13E 109.5 . . ?
C11B C13B H13F 109.5 . . ?
H13D C13B H13F 109.5 . . ?
H13E C13B H13F 109.5 . . ?
C15B C14B C18B 106.6(12) . . ?
C15B C14B C11B 126.0(10) . . ?
C18B C14B C11B 127.4(12) . . ?
C2C C1C B5C 122.6(8) . . ?
C2C C1C B4C 119.8(8) . . ?
B5C C1C B4C 60.5(7) . . ?
C2C C1C B3C 115.7(8) . . ?
B5C C1C B3C 112.1(8) . . ?
B4C C1C B3C 62.3(6) . . ?
C2C C1C B6C 120.9(8) . . ?
B5C C1C B6C 63.0(7) . . ?
B4C C1C B6C 112.0(8) . . ?
B3C C1C B6C 112.0(8) . . ?
C2C C1C B2C 118.3(7) . . ?
B5C C1C B2C 111.5(8) . . ?
B4C C1C B2C 111.0(8) . . ?
B3C C1C B2C 61.2(6) . . ?
B6C C1C B2C 60.8(6) . . ?
C7C B2C B11C 60.8(7) . . ?
C7C B2C C1C 104.4(7) . . ?
B11C B2C C1C 105.0(8) . . ?
C7C B2C B6C 106.9(8) . . ?
B11C B2C B6C 58.8(7) . . ?
C1C B2C B6C 59.1(6) . . ?
C7C B2C B3C 60.8(6) . . ?
B11C B2C B3C 110.1(8) . . ?
C1C B2C B3C 58.5(6) . . ?
B6C B2C B3C 108.4(8) . . ?
C7C B2C H2C 122.5 . . ?
B11C B2C H2C 121.7 . . ?
C1C B2C H2C 124.9 . . ?
B6C B2C H2C 122.2 . . ?
B3C B2C H2C 120.4 . . ?
C1C B3C C7C 102.8(8) . . ?
C1C B3C B2C 60.3(6) . . ?
C7C B3C B2C 56.8(6) . . ?
C1C B3C B8C 105.6(8) . . ?
C7C B3C B8C 59.6(6) . . ?
B2C B3C B8C 106.9(8) . . ?
C1C B3C B4C 58.8(6) . . ?
C7C B3C B4C 104.6(8) . . ?
B2C B3C B4C 107.5(8) . . ?
B8C B3C B4C 59.3(7) . . ?
C1C B3C H3C 123.8 . . ?
C7C B3C H3C 125.3 . . ?
B2C B3C H3C 122.0 . . ?
B8C B3C H3C 122.2 . . ?
B4C B3C H3C 122.7 . . ?
C1C B4C B5C 59.3(6) . . ?
C1C B4C B9C 106.9(8) . . ?
B5C B4C B9C 60.9(8) . . ?
C1C B4C B8C 106.5(8) . . ?
B5C B4C B8C 109.5(9) . . ?
B9C B4C B8C 60.8(7) . . ?
C1C B4C B3C 58.9(6) . . ?
B5C B4C B3C 108.3(8) . . ?
B9C B4C B3C 109.0(8) . . ?
B8C B4C B3C 60.3(7) . . ?
C1C B4C H4C 123.6 . . ?
B5C B4C H4C 120.9 . . ?
B9C B4C H4C 121.1 . . ?
B8C B4C H4C 121.3 . . ?
B3C B4C H4C 121.5 . . ?
C1C B5C B4C 60.3(7) . . ?
C1C B5C B10C 107.9(9) . . ?
B4C B5C B10C 109.9(10) . . ?
C1C B5C B9C 107.3(10) . . ?
B4C B5C B9C 60.4(7) . . ?
B10C B5C B9C 60.6(8) . . ?
C1C B5C B6C 59.5(6) . . ?
B4C B5C B6C 109.0(9) . . ?
B10C B5C B6C 60.3(7) . . ?
B9C B5C B6C 108.3(9) . . ?
C1C B5C H5C 122.5 . . ?
B4C B5C H5C 120.5 . . ?
B10C B5C H5C 120.9 . . ?
B9C B5C H5C 121.8 . . ?
B6C B5C H5C 121.5 . . ?
B11C B6C C1C 106.8(8) . . ?
B11C B6C B2C 60.1(6) . . ?
C1C B6C B2C 60.1(6) . . ?
B11C B6C B10C 61.2(7) . . ?
C1C B6C B10C 104.9(8) . . ?
B2C B6C B10C 108.6(8) . . ?
B11C B6C B5C 107.0(9) . . ?
C1C B6C B5C 57.6(6) . . ?
B2C B6C B5C 106.7(8) . . ?
B10C B6C B5C 58.5(7) . . ?
B11C B6C H6C 121.5 . . ?
C1C B6C H6C 123.7 . . ?
B2C B6C H6C 121.3 . . ?
B10C B6C H6C 122.2 . . ?
B5C B6C H6C 123.5 . . ?
C11C C7C B2C 118.5(8) . . ?
C11C C7C B12C 121.4(9) . . ?
B2C C7C B12C 111.9(9) . . ?
C11C C7C B11C 122.6(8) . . ?
B2C C7C B11C 61.8(6) . . ?
B12C C7C B11C 60.5(7) . . ?
C11C C7C B3C 116.1(8) . . ?
B2C C7C B3C 62.3(6) . . ?
B12C C7C B3C 112.4(8) . . ?
B11C C7C B3C 112.1(8) . . ?
C11C C7C B8C 117.2(8) . . ?
B2C C7C B8C 112.6(8) . . ?
B12C C7C B8C 62.9(7) . . ?
B11C C7C B8C 112.1(8) . . ?
B3C C7C B8C 61.1(6) . . ?
C7C B8C B4C 105.3(8) . . ?
C7C B8C B3C 59.3(6) . . ?
B4C B8C B3C 60.5(6) . . ?
C7C B8C B9C 104.6(9) . . ?
B4C B8C B9C 59.4(7) . . ?
B3C B8C B9C 108.0(8) . . ?
C7C B8C B12C 57.7(6) . . ?
B4C B8C B12C 106.0(9) . . ?
B3C B8C B12C 106.6(8) . . ?
B9C B8C B12C 59.3(7) . . ?
C7C B8C H8C 124.4 . . ?
B4C B8C H8C 122.7 . . ?
B3C B8C H8C 121.3 . . ?
B9C B8C H8C 122.6 . . ?
B12C B8C H8C 123.2 . . ?
B4C B9C B5C 58.8(7) . . ?
B4C B9C B10C 107.6(8) . . ?
B5C B9C B10C 59.4(7) . . ?
B4C B9C B12C 107.9(9) . . ?
B5C B9C B12C 106.6(9) . . ?
B10C B9C B12C 60.4(8) . . ?
B4C B9C B8C 59.8(7) . . ?
B5C B9C B8C 107.0(9) . . ?
B10C B9C B8C 109.9(9) . . ?
B12C B9C B8C 61.3(7) . . ?
B4C B9C H9C 122.4 . . ?
B5C B9C H9C 123.4 . . ?
B10C B9C H9C 121.0 . . ?
B12C B9C H9C 121.6 . . ?
B8C B9C H9C 120.8 . . ?
B5C B10C B9C 60.0(7) . . ?
B5C B10C B12C 106.7(9) . . ?
B9C B10C B12C 59.9(7) . . ?
B5C B10C B6C 61.1(7) . . ?
B9C B10C B6C 108.4(9) . . ?
B12C B10C B6C 105.1(9) . . ?
B5C B10C B11C 106.5(8) . . ?
B9C B10C B11C 106.7(9) . . ?
B12C B10C B11C 58.3(7) . . ?
B6C B10C B11C 57.9(7) . . ?
B5C B10C H10C 121.7 . . ?
B9C B10C H10C 121.4 . . ?
B12C B10C H10C 123.4 . . ?
B6C B10C H10C 122.4 . . ?
B11C B10C H10C 123.6 . . ?
B6C B11C C7C 106.1(8) . . ?
B6C B11C B12C 109.5(9) . . ?
C7C B11C B12C 59.3(6) . . ?
B6C B11C B2C 61.1(7) . . ?
C7C B11C B2C 57.5(6) . . ?
B12C B11C B2C 107.3(8) . . ?
B6C B11C B10C 60.9(7) . . ?
C7C B11C B10C 106.6(8) . . ?
B12C B11C B10C 60.8(7) . . ?
B2C B11C B10C 109.2(8) . . ?
B6C B11C H11C 121.0 . . ?
C7C B11C H11C 124.2 . . ?
B12C B11C H11C 121.2 . . ?
B2C B11C H11C 121.9 . . ?
B10C B11C H11C 121.0 . . ?
C7C B12C B11C 60.1(7) . . ?
C7C B12C B9C 106.2(9) . . ?
B11C B12C B9C 108.6(9) . . ?
C7C B12C B10C 107.4(9) . . ?
B11C B12C B10C 60.9(7) . . ?
B9C B12C B10C 59.7(8) . . ?
C7C B12C B8C 59.4(7) . . ?
B11C B12C B8C 109.0(9) . . ?
B9C B12C B8C 59.5(7) . . ?
B10C B12C B8C 107.9(9) . . ?
C7C B12C H12C 122.8 . . ?
B11C B12C H12C 120.5 . . ?
B9C B12C H12C 122.5 . . ?
B10C B12C H12C 121.6 . . ?
B8C B12C H12C 121.7 . . ?
C5C C2C C3C 107.9(8) . . ?
C5C C2C C4C 109.5(8) . . ?
C3C C2C C4C 108.3(8) . . ?
C5C C2C C1C 109.3(7) . . ?
C3C C2C C1C 110.1(8) . . ?
C4C C2C C1C 111.6(8) . . ?
C2C C3C H3C1 109.5 . . ?
C2C C3C H3C3 109.5 . . ?
H3C1 C3C H3C3 109.5 . . ?
C2C C3C H3C2 109.5 . . ?
H3C1 C3C H3C2 109.5 . . ?
H3C3 C3C H3C2 109.5 . . ?
C2C C4C H4C1 109.5 . . ?
C2C C4C H4C2 109.5 . . ?
H4C1 C4C H4C2 109.5 . . ?
C2C C4C H4C3 109.5 . . ?
H4C1 C4C H4C3 109.5 . . ?
H4C2 C4C H4C3 109.5 . . ?
C10C C5C C6C 106.1(9) . . ?
C10C C5C C2C 126.9(9) . . ?
C6C C5C C2C 127.0(9) . . ?
C5C C10C C9C 107.9(10) . . ?
C5C C10C H9C2 126.0 . . ?
C9C C10C H9C2 126.0 . . ?
C8C C9C C10C 108.0(11) . . ?
C8C C9C H9C1 126.0 . . ?
C10C C9C H9C1 126.0 . . ?
C9C C8C C6C 108.0(11) . . ?
C9C C8C H8C1 126.0 . . ?
C6C C8C H8C1 126.0 . . ?
C8C C6C C5C 110.0(9) . . ?
C8C C6C H6C1 109.7 . . ?
C5C C6C H6C1 109.7 . . ?
C8C C6C H6C2 109.7 . . ?
C5C C6C H6C2 109.7 . . ?
H6C1 C6C H6C2 108.2 . . ?
C14C C11C C13C 111.6(11) . . ?
C14C C11C C12C 109.4(9) . . ?
C13C C11C C12C 105.4(9) . . ?
C14C C11C C7C 110.3(9) . . ?
C13C C11C C7C 111.2(9) . . ?
C12C C11C C7C 108.7(9) . . ?
C11C C12C H12G 109.5 . . ?
C11C C12C H12H 109.5 . . ?
H12G C12C H12H 109.5 . . ?
C11C C12C H12I 109.5 . . ?
H12G C12C H12I 109.5 . . ?
H12H C12C H12I 109.5 . . ?
C11C C13C H13G 109.5 . . ?
C11C C13C H13H 109.5 . . ?
H13G C13C H13H 109.5 . . ?
C11C C13C H13I 109.5 . . ?
H13G C13C H13I 109.5 . . ?
H13H C13C H13I 109.5 . . ?
C15C C14C C18C 109.2(12) . . ?
C15C C14C C11C 127.2(11) . . ?
C18C C14C C11C 123.5(12) . . ?
C14C C15C C16C 112.1(12) . . ?
C14C C15C H15C 123.9 . . ?
C16C C15C H15C 123.9 . . ?
C17C C16C C15C 104.6(14) . . ?
C17C C16C H16C 127.7 . . ?
C15C C16C H16C 127.7 . . ?
C16C C17C C18C 112.2(13) . . ?
C16C C17C H17E 123.9 . . ?
C18C C17C H17E 123.9 . . ?
C14C C18C C17C 101.5(12) . . ?
C14C C18C H18C 111.5 . . ?
C17C C18C H18C 111.5 . . ?
C14C C18C H18D 111.5 . . ?
C17C C18C H18D 111.5 . . ?
H18C C18C H18D 109.3 . . ?
C2D C1D B5D 118.4(8) . 2_755 ?
C2D C1D B5D 118.6(8) . . ?
B5D C1D B5D 62.0(7) 2_755 . ?
C2D C1D B9D 121.6(7) . 2_755 ?
B5D C1D B9D 60.8(6) 2_755 2_755 ?
B5D C1D B9D 110.4(8) . 2_755 ?
C2D C1D B4D 119.7(8) . . ?
B5D C1D B4D 111.9(8) 2_755 . ?
B5D C1D B4D 61.0(6) . . ?
B9D C1D B4D 110.6(8) 2_755 . ?
C2D C1D B3D 121.2(8) . . ?
B5D C1D B3D 111.2(8) 2_755 . ?
B5D C1D B3D 111.3(8) . . ?
B9D C1D B3D 60.5(6) 2_755 . ?
B4D C1D B3D 62.1(6) . . ?
C1D B5D C1D 104.6(8) 2_755 . ?
C1D B5D B9D 60.6(6) 2_755 . ?
C1D B5D B9D 105.6(8) . . ?
C1D B5D B4D 107.3(8) 2_755 . ?
C1D B5D B4D 59.8(6) . . ?
B9D B5D B4D 59.1(7) . . ?
C1D B5D B5D 59.8(6) 2_755 2_755 ?
C1D B5D B5D 58.2(6) . 2_755 ?
B9D B5D B5D 108.5(7) . 2_755 ?
B4D B5D B5D 107.9(7) . 2_755 ?
C1D B5D H5D 122.6 2_755 . ?
C1D B5D H5D 124.2 . . ?
B9D B5D H5D 121.9 . . ?
B4D B5D H5D 121.8 . . ?
B5D B5D H5D 121.6 2_755 . ?
B9D B4D C1D 105.8(8) . . ?
B9D B4D B5D 59.9(6) . . ?
C1D B4D B5D 59.2(6) . . ?
B9D B4D B8D 60.2(7) . . ?
C1D B4D B8D 105.4(7) . . ?
B5D B4D B8D 107.9(8) . . ?
B9D B4D B3D 107.0(8) . . ?
C1D B4D B3D 59.4(5) . . ?
B5D B4D B3D 107.7(8) . . ?
B8D B4D B3D 58.8(6) . . ?
B9D B4D H4D 122.3 . . ?
C1D B4D H4D 123.6 . . ?
B5D B4D H4D 121.5 . . ?
B8D B4D H4D 122.6 . . ?
B3D B4D H4D 122.2 . . ?
C1D B3D B9D 59.2(6) . 2_755 ?
C1D B3D B8D 106.3(9) . 2_755 ?
B9D B3D B8D 60.0(6) 2_755 2_755 ?
C1D B3D B8D 105.9(8) . . ?
B9D B3D B8D 106.9(9) 2_755 . ?
B8D B3D B8D 59.1(7) 2_755 . ?
C1D B3D B4D 58.6(6) . . ?
B9D B3D B4D 106.8(8) 2_755 . ?
B8D B3D B4D 107.2(9) 2_755 . ?
B8D B3D B4D 60.2(6) . . ?
C1D B3D H3D 123.4 . . ?
B9D B3D H3D 122.2 2_755 . ?
B8D B3D H3D 122.3 2_755 . ?
B8D B3D H3D 122.5 . . ?
B4D B3D H3D 122.2 . . ?
B4D B9D C1D 107.3(7) . 2_755 ?
B4D B9D B5D 61.1(6) . . ?
C1D B9D B5D 58.6(6) 2_755 . ?
B4D B9D B3D 110.3(8) . 2_755 ?
C1D B9D B3D 60.3(6) 2_755 2_755 ?
B5D B9D B3D 109.1(8) . 2_755 ?
B4D B9D B8D 61.6(7) . . ?
C1D B9D B8D 107.2(7) 2_755 . ?
B5D B9D B8D 109.9(8) . . ?
B3D B9D B8D 60.1(7) 2_755 . ?
B4D B9D H9D 120.5 . . ?
C1D B9D H9D 123.3 2_755 . ?
B5D B9D H9D 121.0 . . ?
B3D B9D H9D 120.6 2_755 . ?
B8D B9D H9D 121.0 . . ?
B8D B8D B9D 107.8(7) 2_755 . ?
B8D B8D B3D 60.4(8) 2_755 2_755 ?
B9D B8D B3D 59.9(7) . 2_755 ?
B8D B8D B3D 60.5(8) 2_755 . ?
B9D B8D B3D 107.2(8) . . ?
B3D B8D B3D 108.6(8) 2_755 . ?
B8D B8D B4D 109.0(7) 2_755 . ?
B9D B8D B4D 58.2(6) . . ?
B3D B8D B4D 107.3(8) 2_755 . ?
B3D B8D B4D 61.0(6) . . ?
B8D B8D H8D 121.0 2_755 . ?
B9D B8D H8D 122.9 . . ?
B3D B8D H8D 121.7 2_755 . ?
B3D B8D H8D 121.2 . . ?
B4D B8D H8D 121.9 . . ?
C5D C2D C4D 110.2(9) . . ?
C5D C2D C3D 108.0(8) . . ?
C4D C2D C3D 105.8(8) . . ?
C5D C2D C1D 109.0(7) . . ?
C4D C2D C1D 112.8(8) . . ?
C3D C2D C1D 110.7(8) . . ?
C2D C3D H3D1 109.5 . . ?
C2D C3D H3D2 109.5 . . ?
H3D1 C3D H3D2 109.5 . . ?
C2D C3D H3D3 109.5 . . ?
H3D1 C3D H3D3 109.5 . . ?
H3D2 C3D H3D3 109.5 . . ?
C2D C4D H4D1 109.5 . . ?
C2D C4D H4D2 109.5 . . ?
H4D1 C4D H4D2 109.5 . . ?
C2D C4D H4D3 109.5 . . ?
H4D1 C4D H4D3 109.5 . . ?
H4D2 C4D H4D3 109.5 . . ?
C6D C5D C9D 107.3(10) . . ?
C6D C5D C2D 128.8(10) . . ?
C9D C5D C2D 123.9(10) . . ?
C5D C6D C7D 110.3(11) . . ?
C5D C6D H6D 124.8 . . ?
C7D C6D H6D 124.8 . . ?
C8D C7D C6D 108.9(12) . . ?
C8D C7D H7D 125.5 . . ?
C6D C7D H7D 125.5 . . ?
C7D C8D C9D 108.3(11) . . ?
C7D C8D H8D1 125.9 . . ?
C9D C8D H8D1 125.9 . . ?
C8D C9D C5D 105.1(11) . . ?
C8D C9D H9D1 110.7 . . ?
C5D C9D H9D1 110.7 . . ?
C8D C9D H9D2 110.7 . . ?
C5D C9D H9D2 110.7 . . ?
H9D1 C9D H9D2 108.8 . . ?
C2E C1E B5E 120.0(8) . 2_556 ?
C2E C1E B5E 119.7(8) . . ?
B5E C1E B5E 61.7(8) 2_556 . ?
C2E C1E B3E 118.9(9) . . ?
B5E C1E B3E 112.2(9) 2_556 . ?
B5E C1E B3E 111.6(8) . . ?
C2E C1E B4E 117.0(8) . . ?
B5E C1E B4E 113.0(8) 2_556 . ?
B5E C1E B4E 61.2(7) . . ?
B3E C1E B4E 62.9(7) . . ?
C2E C1E B9E 120.4(8) . 2_556 ?
B5E C1E B9E 61.1(6) 2_556 2_556 ?
B5E C1E B9E 111.0(8) . 2_556 ?
B3E C1E B9E 62.0(7) . 2_556 ?
B4E C1E B9E 113.6(8) . 2_556 ?
C1E B3E B8E 105.7(9) . . ?
C1E B3E B9E 59.4(7) . 2_556 ?
B8E B3E B9E 107.7(10) . 2_556 ?
C1E B3E B4E 58.7(6) . . ?
B8E B3E B4E 60.6(7) . . ?
B9E B3E B4E 108.2(8) 2_556 . ?
C1E B3E B8E 105.2(9) . 2_556 ?
B8E B3E B8E 60.2(9) . 2_556 ?
B9E B3E B8E 59.1(7) 2_556 2_556 ?
B4E B3E B8E 108.4(9) . 2_556 ?
C1E B3E H3E 124.0 . . ?
B8E B3E H3E 121.9 . . ?
B9E B3E H3E 121.8 2_556 . ?
B4E B3E H3E 121.2 . . ?
B8E B3E H3E 122.4 2_556 . ?
C1E B4E B5E 59.0(6) . . ?
C1E B4E B9E 105.0(8) . . ?
B5E B4E B9E 59.0(7) . . ?
C1E B4E B3E 58.4(6) . . ?
B5E B4E B3E 106.2(8) . . ?
B9E B4E B3E 106.5(9) . . ?
C1E B4E B8E 104.2(9) . . ?
B5E B4E B8E 105.8(8) . . ?
B9E B4E B8E 59.4(7) . . ?
B3E B4E B8E 59.0(7) . . ?
C1E B4E H4E 124.2 . . ?
B5E B4E H4E 122.7 . . ?
B9E B4E H4E 122.8 . . ?
B3E B4E H4E 122.7 . . ?
B8E B4E H4E 123.4 . . ?
C1E B5E C1E 105.1(8) 2_556 . ?
C1E B5E B5E 60.3(7) 2_556 2_556 ?
C1E B5E B5E 58.0(7) . 2_556 ?
C1E B5E B9E 61.3(7) 2_556 . ?
C1E B5E B9E 107.1(8) . . ?
B5E B5E B9E 110.1(7) 2_556 . ?
C1E B5E B4E 109.4(8) 2_556 . ?
C1E B5E B4E 59.8(6) . . ?
B5E B5E B4E 108.8(7) 2_556 . ?
B9E B5E B4E 60.9(7) . . ?
C1E B5E H5E 121.8 2_556 . ?
C1E B5E H5E 124.3 . . ?
B5E B5E H5E 121.2 2_556 . ?
B9E B5E H5E 120.4 . . ?
B4E B5E H5E 120.6 . . ?
B9E B8E B3E 107.5(9) . . ?
B9E B8E B8E 107.2(8) . 2_556 ?
B3E B8E B8E 60.8(8) . 2_556 ?
B9E B8E B4E 59.3(7) . . ?
B3E B8E B4E 60.5(7) . . ?
B8E B8E B4E 108.8(8) 2_556 . ?
B9E B8E B3E 59.7(7) . 2_556 ?
B3E B8E B3E 107.4(10) . 2_556 ?
B8E B8E B3E 59.0(8) 2_556 2_556 ?
B4E B8E B3E 107.3(9) . 2_556 ?
B9E B8E H8E 122.4 . . ?
B3E B8E H8E 121.5 . . ?
B8E B8E H8E 121.6 2_556 . ?
B4E B8E H8E 121.6 . . ?
B3E B8E H8E 122.5 2_556 . ?
B5E B9E C1E 57.6(6) . 2_556 ?
B5E B9E B4E 60.0(7) . . ?
C1E B9E B4E 105.8(8) 2_556 . ?
B5E B9E B8E 108.0(8) . . ?
C1E B9E B8E 106.2(8) 2_556 . ?
B4E B9E B8E 61.2(7) . . ?
B5E B9E B3E 106.5(8) . 2_556 ?
C1E B9E B3E 58.6(6) 2_556 2_556 ?
B4E B9E B3E 109.9(9) . 2_556 ?
B8E B9E B3E 61.1(7) . 2_556 ?
B5E B9E H9E 122.8 . . ?
C1E B9E H9E 124.5 2_556 . ?
B4E B9E H9E 120.9 . . ?
B8E B9E H9E 121.2 . . ?
B3E B9E H9E 121.2 2_556 . ?
C3E C2E C5E 110.1(9) . . ?
C3E C2E C4E 107.3(8) . . ?
C5E C2E C4E 106.7(9) . . ?
C3E C2E C1E 112.7(8) . . ?
C5E C2E C1E 109.5(8) . . ?
C4E C2E C1E 110.3(8) . . ?
C2E C3E H3E1 109.5 . . ?
C2E C3E H3E2 109.5 . . ?
H3E1 C3E H3E2 109.5 . . ?
C2E C3E H3E3 109.5 . . ?
H3E1 C3E H3E3 109.5 . . ?
H3E2 C3E H3E3 109.5 . . ?
C2E C4E H4E1 109.5 . . ?
C2E C4E H4E2 109.5 . . ?
H4E1 C4E H4E2 109.5 . . ?
C2E C4E H4E3 109.5 . . ?
H4E1 C4E H4E3 109.5 . . ?
H4E2 C4E H4E3 109.5 . . ?
C9E C5E C6E 107.6(10) . . ?
C9E C5E C2E 127.8(10) . . ?
C6E C5E C2E 124.5(10) . . ?
C5E C6E C7E 98.4(10) . . ?
C5E C6E H6E1 112.1 . . ?
C7E C6E H6E1 112.1 . . ?
C5E C6E H6E2 112.1 . . ?
C7E C6E H6E2 112.1 . . ?
H6E1 C6E H6E2 109.7 . . ?
C8E C7E C6E 113.1(11) . . ?
C8E C7E H7E 123.4 . . ?
C6E C7E H7E 123.4 . . ?
C7E C8E C9E 104.8(13) . . ?
C7E C8E H8E1 127.6 . . ?
C9E C8E H8E1 127.6 . . ?
C8E C9E C5E 115.9(13) . . ?
C8E C9E H9E1 122.0 . . ?
C5E C9E H9E1 122.0 . . ?
C14B C15B C16B 109.8(12) . . ?
C14B C15B H15B 125.1 . . ?
C16B C15B H15B 125.1 . . ?
C16B C17B C18B 109.5(14) . . ?
C16B C17B H17C 125.3 . . ?
C18B C17B H17C 125.3 . . ?
C17B C16B C15B 105.8(13) . . ?
C17B C16B H16B 110.6 . . ?
C15B C16B H16B 110.6 . . ?
C17B C16B H16D 110.6 . . ?
C15B C16B H16D 110.6 . . ?
H16B C16B H16D 108.7 . . ?
C17B C18B C14B 108.2(14) . . ?
C17B C18B H18B 125.9 . . ?
C14B C18B H18B 125.9 . . ?

loop_
_geom_bond_atom_site_label_1
_geom_bond_atom_site_label_2
_geom_bond_distance
_geom_bond_site_symmetry_2
_geom_bond_publ_flag
C1A C2A 1.575(14) . ?
C1A B4A 1.717(14) . ?
C1A B6A 1.735(14) . ?
C1A B2A 1.747(15) . ?
C1A B3A 1.751(14) . ?
C1A B5A 1.754(14) . ?
B3A C7A 1.710(15) . ?
B3A B8A 1.767(16) . ?
B3A B4A 1.777(16) . ?
B3A B2A 1.794(16) . ?
B3A H3A 1.1200 . ?
B2A C7A 1.733(14) . ?
B2A B6A 1.779(16) . ?
B2A B11A 1.777(16) . ?
B2A H2A 1.1200 . ?
B11A C7A 1.727(14) . ?
B11A B12A 1.769(16) . ?
B11A B10A 1.772(17) . ?
B11A B6A 1.801(16) . ?
B11A H11A 1.1200 . ?
B12A B9A 1.766(18) . ?
B12A C7A 1.769(13) . ?
B12A B10A 1.780(16) . ?
B12A B8A 1.786(16) . ?
B12A H12A 1.1200 . ?
B8A C7A 1.716(14) . ?
B8A B4A 1.766(15) . ?
B8A B9A 1.777(15) . ?
B8A H8A 1.1200 . ?
B6A B10A 1.764(16) . ?
B6A B5A 1.771(15) . ?
B6A H6A 1.1200 . ?
B10A B5A 1.769(17) . ?
B10A B9A 1.786(18) . ?
B10A H10A 1.1200 . ?
B9A B5A 1.757(17) . ?
B9A B4A 1.760(16) . ?
B9A H9A 1.1200 . ?
B4A B5A 1.753(15) . ?
B4A H4A 1.1200 . ?
B5A H5A 1.1200 . ?
C7A C11A 1.601(14) . ?
C2A C5A 1.506(16) . ?
C2A C3A 1.510(13) . ?
C2A C4A 1.562(15) . ?
C3A H3A1 0.9800 . ?
C3A H3A2 0.9800 . ?
C3A H3A3 0.9800 . ?
C4A H4A1 0.9800 . ?
C4A H4A3 0.9800 . ?
C4A H4A2 0.9800 . ?
C5A C6A 1.395(16) . ?
C5A C10A 1.433(15) . ?
C6A C8A 1.51(2) . ?
C6A H6A1 0.9500 . ?
C8A C9A 1.35(3) . ?
C8A H8A1 0.9900 . ?
C8A H8A2 0.9900 . ?
C9A C10A 1.38(2) . ?
C9A H9A1 0.9500 . ?
C10A H9A2 0.9500 . ?
C11A C14A 1.486(14) . ?
C11A C12A 1.521(14) . ?
C11A C13A 1.540(13) . ?
C12A H1A1 0.9800 . ?
C12A H1A3 0.9800 . ?
C12A H1A2 0.9800 . ?
C13A H2A1 0.9800 . ?
C13A H2A3 0.9800 . ?
C13A H2A2 0.9800 . ?
C14A C18A 1.395(16) . ?
C14A C15A 1.416(15) . ?
C15A C16A 1.381(17) . ?
C15A H15A 0.9500 . ?
C16A C17A 1.430(15) . ?
C16A H16A 0.9500 . ?
C17A C18A 1.508(15) . ?
C17A H14A 0.9900 . ?
C17A H17B 0.9900 . ?
C18A H18A 0.9500 . ?
C1B C2B 1.574(14) . ?
C1B B2B 1.698(16) . ?
C1B B4B 1.718(15) . ?
C1B B5B 1.720(14) . ?
C1B B3B 1.729(15) . ?
C1B B6B 1.747(15) . ?
B2B C7B 1.707(15) . ?
B2B B11B 1.744(17) . ?
B2B B6B 1.772(16) . ?
B2B B3B 1.786(17) . ?
B2B H2B 1.1200 . ?
B3B C7B 1.700(15) . ?
B3B B4B 1.744(17) . ?
B3B B8B 1.770(17) . ?
B3B H3B 1.1200 . ?
B4B B5B 1.746(15) . ?
B4B B9B 1.786(17) . ?
B4B B8B 1.807(16) . ?
B4B H4B 1.1200 . ?
B5B B6B 1.781(17) . ?
B5B B9B 1.792(16) . ?
B5B B10B 1.797(17) . ?
B5B H5B 1.1200 . ?
B6B B10B 1.759(18) . ?
B6B B11B 1.789(16) . ?
B6B H6B 1.1200 . ?
C7B C11B 1.628(14) . ?
C7B B11B 1.692(15) . ?
C7B B12B 1.722(14) . ?
C7B B8B 1.730(16) . ?
B8B B12B 1.770(16) . ?
B8B B9B 1.770(17) . ?
B8B H8B 1.1200 . ?
B9B B12B 1.789(18) . ?
B9B B10B 1.81(2) . ?
B9B H9B 1.1200 . ?
B10B B11B 1.752(19) . ?
B10B B12B 1.774(16) . ?
B10B H10B 1.1200 . ?
B11B B12B 1.743(17) . ?
B11B H11B 1.1200 . ?
B12B H12B 1.1200 . ?
C2B C5B 1.523(14) . ?
C2B C4B 1.540(14) . ?
C2B C3B 1.558(13) . ?
C3B H3B2 0.9800 . ?
C3B H3B1 0.9800 . ?
C3B H3B3 0.9800 . ?
C4B H4B1 0.9800 . ?
C4B H4B2 0.9800 . ?
C4B H4B3 0.9800 . ?
C5B C6B 1.402(15) . ?
C5B C10B 1.427(15) . ?
C10B C9B 1.409(17) . ?
C10B H9B2 0.9500 . ?
C9B C8B 1.358(19) . ?
C9B H9B1 0.9500 . ?
C8B C6B 1.510(17) . ?
C8B H8B1 0.9500 . ?
C6B H6B1 0.9900 . ?
C6B H6B2 0.9900 . ?
C11B C14B 1.496(15) . ?
C11B C12B 1.527(14) . ?
C11B C13B 1.552(14) . ?
C12B H12D 0.9800 . ?
C12B H12E 0.9800 . ?
C12B H12F 0.9800 . ?
C13B H13D 0.9800 . ?
C13B H13E 0.9800 . ?
C13B H13F 0.9800 . ?
C14B C15B 1.384(16) . ?
C14B C18B 1.452(16) . ?
C1C C2C 1.573(13) . ?
C1C B5C 1.708(14) . ?
C1C B4C 1.726(13) . ?
C1C B3C 1.729(15) . ?
C1C B6C 1.742(15) . ?
C1C B2C 1.762(13) . ?
B2C C7C 1.679(15) . ?
B2C B11C 1.755(16) . ?
B2C B6C 1.773(17) . ?
B2C B3C 1.776(16) . ?
B2C H2C 1.1200 . ?
B3C C7C 1.751(15) . ?
B3C B8C 1.784(17) . ?
B3C B4C 1.788(15) . ?
B3C H3C 1.1200 . ?
B4C B5C 1.729(17) . ?
B4C B9C 1.758(18) . ?
B4C B8C 1.766(17) . ?
B4C H4C 1.1200 . ?
B5C B10C 1.756(17) . ?
B5C B9C 1.767(18) . ?
B5C B6C 1.802(16) . ?
B5C H5C 1.1200 . ?
B6C B11C 1.733(16) . ?
B6C B10C 1.789(17) . ?
B6C H6C 1.1200 . ?
C7C C11C 1.596(14) . ?
C7C B12C 1.724(15) . ?
C7C B11C 1.738(15) . ?
C7C B8C 1.756(14) . ?
B8C B9C 1.784(19) . ?
B8C B12C 1.816(17) . ?
B8C H8C 1.1200 . ?
B9C B10C 1.778(19) . ?
B9C B12C 1.780(18) . ?
B9C H9C 1.1200 . ?
B10C B12C 1.790(19) . ?
B10C B11C 1.793(17) . ?
B10C H10C 1.1200 . ?
B11C B12C 1.745(17) . ?
B11C H11C 1.1200 . ?
B12C H12C 1.1200 . ?
C2C C5C 1.529(13) . ?
C2C C3C 1.540(13) . ?
C2C C4C 1.543(12) . ?
C3C H3C1 0.9800 . ?
C3C H3C3 0.9800 . ?
C3C H3C2 0.9800 . ?
C4C H4C1 0.9800 . ?
C4C H4C2 0.9800 . ?
C4C H4C3 0.9800 . ?
C5C C10C 1.406(14) . ?
C5C C6C 1.425(15) . ?
C10C C9C 1.454(17) . ?
C10C H9C2 0.9500 . ?
C9C C8C 1.381(18) . ?
C9C H9C1 0.9500 . ?
C8C C6C 1.399(15) . ?
C8C H8C1 0.9500 . ?
C6C H6C1 0.9900 . ?
C6C H6C2 0.9900 . ?
C11C C14C 1.496(15) . ?
C11C C13C 1.542(14) . ?
C11C C12C 1.550(13) . ?
C12C H12G 0.9800 . ?
C12C H12H 0.9800 . ?
C12C H12I 0.9800 . ?
C13C H13G 0.9800 . ?
C13C H13H 0.9800 . ?
C13C H13I 0.9800 . ?
C14C C15C 1.357(16) . ?
C14C C18C 1.472(16) . ?
C15C C16C 1.485(18) . ?
C15C H15C 0.9500 . ?
C16C C17C 1.349(18) . ?
C16C H16C 0.9500 . ?
C17C C18C 1.544(19) . ?
C17C H17E 0.9500 . ?
C18C H18C 0.9900 . ?
C18C H18D 0.9900 . ?
C1D C2D 1.562(13) . ?
C1D B5D 1.707(14) 2_755 ?
C1D B5D 1.735(14) . ?
C1D B9D 1.743(14) 2_755 ?
C1D B4D 1.746(13) . ?
C1D B3D 1.762(13) . ?
B5D C1D 1.707(14) 2_755 ?
B5D B9D 1.746(15) . ?
B5D B4D 1.767(16) . ?
B5D B5D 1.77(2) 2_755 ?
B5D H5D 1.1200 . ?
B4D B9D 1.732(17) . ?
B4D B8D 1.794(17) . ?
B4D B3D 1.808(16) . ?
B4D H4D 1.1200 . ?
B3D B9D 1.766(16) 2_755 ?
B3D B8D 1.770(17) 2_755 ?
B3D B8D 1.767(17) . ?
B3D H3D 1.1200 . ?
B9D C1D 1.743(14) 2_755 ?
B9D B3D 1.766(16) 2_755 ?
B9D B8D 1.768(16) . ?
B9D H9D 1.1200 . ?
B8D B8D 1.74(2) 2_755 ?
B8D B3D 1.770(17) 2_755 ?
B8D H8D 1.1200 . ?
C2D C5D 1.514(13) . ?
C2D C4D 1.517(13) . ?
C2D C3D 1.546(12) . ?
C3D H3D1 0.9800 . ?
C3D H3D2 0.9800 . ?
C3D H3D3 0.9800 . ?
C4D H4D1 0.9800 . ?
C4D H4D2 0.9800 . ?
C4D H4D3 0.9800 . ?
C5D C6D 1.363(15) . ?
C5D C9D 1.475(14) . ?
C6D C7D 1.421(16) . ?
C6D H6D 0.9500 . ?
C7D C8D 1.364(19) . ?
C7D H7D 0.9500 . ?
C8D C9D 1.470(19) . ?
C8D H8D1 0.9500 . ?
C9D H9D1 0.9900 . ?
C9D H9D2 0.9900 . ?
C1E C2E 1.593(14) . ?
C1E B5E 1.672(15) 2_556 ?
C1E B5E 1.712(14) . ?
C1E B3E 1.721(14) . ?
C1E B4E 1.727(15) . ?
C1E B9E 1.736(15) 2_556 ?
B3E B8E 1.772(17) . ?
B3E B9E 1.780(18) 2_556 ?
B3E B4E 1.798(17) . ?
B3E B8E 1.805(19) 2_556 ?
B3E H3E 1.1200 . ?
B4E B5E 1.751(16) . ?
B4E B9E 1.766(16) . ?
B4E B8E 1.800(18) . ?
B4E H4E 1.1200 . ?
B5E C1E 1.672(15) 2_556 ?
B5E B5E 1.73(2) 2_556 ?
B5E B9E 1.733(16) . ?
B5E H5E 1.1200 . ?
B8E B9E 1.768(18) . ?
B8E B8E 1.79(3) 2_556 ?
B8E B3E 1.805(19) 2_556 ?
B8E H8E 1.1200 . ?
B9E C1E 1.736(15) 2_556 ?
B9E B3E 1.780(18) 2_556 ?
B9E H9E 1.1200 . ?
C2E C3E 1.522(14) . ?
C2E C5E 1.530(14) . ?
C2E C4E 1.534(13) . ?
C3E H3E1 0.9800 . ?
C3E H3E2 0.9800 . ?
C3E H3E3 0.9800 . ?
C4E H4E1 0.9800 . ?
C4E H4E2 0.9800 . ?
C4E H4E3 0.9800 . ?
C5E C9E 1.377(16) . ?
C5E C6E 1.469(14) . ?
C6E C7E 1.573(19) . ?
C6E H6E1 0.9900 . ?
C6E H6E2 0.9900 . ?
C7E C8E 1.328(18) . ?
C7E H7E 0.9500 . ?
C8E C9E 1.361(17) . ?
C8E H8E1 0.9500 . ?
C9E H9E1 0.9500 . ?
C15B C16B 1.480(18) . ?
C15B H15B 0.9500 . ?
C17B C16B 1.39(2) . ?
C17B C18B 1.42(2) . ?
C17B H17C 0.9500 . ?
C16B H16B 0.9900 . ?
C16B H16D 0.9900 . ?
C18B H18B 0.9500 . ?
